data_7106490
loop_
_publ_author_name
'James J. Henkelis'
'Tanya K. Ronson'
'Lindsay P. Harding'
'Michaele J. Hardie'

_publ_section_title
;
 M3L2 metallo-cryptophanes: [2]catenane and simple cages
;
_journal_name_full Chem.Commun.
_journal_page_first 6560
_journal_paper_doi 10.1039/c1cc10806a
_journal_volume 47
_journal_year 2011
_chemical_formula_sum 'C177 H177 Ag6 Cl6 N15 O51'
_chemical_formula_weight 4190.26
_chemical_name_common
;
bis(di((+/-)-2,7,12-trimethoxy-3,8,13-tris(3-
pyridylmethyloxy)-10,15-dihydro-5H-tribenzo
(a,d,g)cyclononane)trissilver(i) perchlorate dimethylsulfoxide clathrate
;
_chemical_name_systematic
;
bis[di{(+/-)-2,7,12-trimethoxy-3,8,13-
tris(3-pyridylmethyloxy)-10,15-dihydro-5H-tribenzo
[a,d,g]cyclononane}trissilver(I) perchlorate
dimethylsulfoxide clathrate
;
_space_group_IT_number 9
_symmetry_cell_setting monoclinic
_symmetry_space_group_name_Hall 'C -2yc'
_symmetry_space_group_name_H-M 'C 1 c 1'
_atom_sites_solution_hydrogens geom
_atom_sites_solution_primary direct
_atom_sites_solution_secondary difmap
_audit_creation_method SHELXL-97
_cell_angle_alpha 90.00
_cell_angle_beta 104.583(4)
_cell_angle_gamma 90.00
_cell_formula_units_Z 4
_cell_length_a 33.352(3)
_cell_length_b 19.288(2)
_cell_length_c 40.328(3)
_cell_measurement_temperature 150(2)
_cell_volume 25107(4)
_computing_cell_refinement 'Bruker SMART'
_computing_data_collection 'Bruker SMART'
_computing_data_reduction 'Bruker SAINT'
_computing_molecular_graphics 'XSeed (Barbour, 2001)'
_computing_publication_material 'Bruker SHELXTL'
_computing_structure_refinement 'SHELXL-97 (Sheldrick, 1997)'
_computing_structure_solution 'SHELXS-97 (Sheldrick, 1990)'
_diffrn_ambient_temperature 150(2)
_diffrn_measured_fraction_theta_full 0.999
_diffrn_measured_fraction_theta_max 0.999
_diffrn_measurement_device_type 'Bruker X8 CCD area detector'
_diffrn_measurement_method 'phi and omega scans'
_diffrn_radiation_monochromator graphite
_diffrn_radiation_source 'fine-focus sealed tube'
_diffrn_radiation_type MoK\a
_diffrn_radiation_wavelength 0.71073
_diffrn_reflns_av_R_equivalents 0.0885
_diffrn_reflns_av_sigmaI/netI 0.1110
_diffrn_reflns_limit_h_max 35
_diffrn_reflns_limit_h_min -35
_diffrn_reflns_limit_k_max 20
_diffrn_reflns_limit_k_min -20
_diffrn_reflns_limit_l_max 43
_diffrn_reflns_limit_l_min -33
_diffrn_reflns_number 59610
_diffrn_reflns_theta_full 22.50
_diffrn_reflns_theta_max 22.50
_diffrn_reflns_theta_min 1.27
_exptl_absorpt_coefficient_mu 0.585
_exptl_absorpt_correction_T_max 0.9884
_exptl_absorpt_correction_T_min 0.9547
_exptl_absorpt_correction_type multi-scan
_exptl_absorpt_process_details SADABS
_exptl_crystal_colour colourless
_exptl_crystal_density_diffrn 1.109
_exptl_crystal_density_method 'not measured'
_exptl_crystal_description block
_exptl_crystal_F_000 8544
_exptl_crystal_size_max 0.08
_exptl_crystal_size_mid 0.08
_exptl_crystal_size_min 0.02
_platon_squeeze_details
;
;
_refine_diff_density_max 1.482
_refine_diff_density_min -0.610
_refine_diff_density_rms 0.110
_refine_ls_abs_structure_details 'Flack H D (1983), Acta Cryst. A39, 876-881'
_refine_ls_abs_structure_Flack 0.59(3)
_refine_ls_extinction_method none
_refine_ls_goodness_of_fit_ref 1.291
_refine_ls_hydrogen_treatment noref
_refine_ls_matrix_type fullcycle
_refine_ls_number_parameters 1774
_refine_ls_number_reflns 27816
_refine_ls_number_restraints 124
_refine_ls_restrained_S_all 1.293
_refine_ls_R_factor_all 0.1459
_refine_ls_R_factor_gt 0.1037
_refine_ls_shift/su_max 0.008
_refine_ls_shift/su_mean 0.000
_refine_ls_structure_factor_coef Fsqd
_refine_ls_weighting_details 'calc w=1/[\s^2^(Fo^2^)+(0.1000P)^2^+0.0000P] where P=(Fo^2^+2Fc^2^)/3'
_refine_ls_weighting_scheme calc
_refine_ls_wR_factor_gt 0.2446
_refine_ls_wR_factor_ref 0.2617
_reflns_number_gt 15793
_reflns_number_total 27816
_reflns_threshold_expression >2sigma(I)
_cod_data_source_file c1cc10806a.txt
_cod_data_source_block c2
_cod_original_sg_symbol_H-M Cc
_cod_database_code 7106490

loop_
_symmetry_equiv_pos_as_xyz
'x, y, z'
'x, -y, z+1/2'
'x+1/2, y+1/2, z'
'x+1/2, -y+1/2, z+1/2'

loop_
_atom_site_label
_atom_site_type_symbol
_atom_site_fract_x
_atom_site_fract_y
_atom_site_fract_z
_atom_site_U_iso_or_equiv
_atom_site_adp_type
_atom_site_occupancy
_atom_site_symmetry_multiplicity
_atom_site_calc_flag
_atom_site_refinement_flags
_atom_site_disorder_assembly
_atom_site_disorder_group
Ag1 Ag 0.74051(6) 0.86728(12) 0.67408(4) 0.1754(10) Uani 1 1 d . . .
Ag2 Ag 0.58160(5) 0.27268(7) 0.67644(3) 0.0998(5) Uani 1 1 d . . .
Ag3 Ag 0.34935(6) 0.82042(13) 0.67606(4) 0.1651(8) Uani 1 1 d . . .
Ag4 Ag 0.47600(4) 0.26818(7) 0.55136(3) 0.0951(4) Uani 1 1 d . . .
Ag5 Ag 0.72772(5) 0.77744(10) 0.54553(4) 0.1285(6) Uani 1 1 d . . .
Ag6 Ag 0.34320(5) 0.90591(8) 0.55112(4) 0.1221(6) Uani 1 1 d . . .
Cl1 Cl 0.63856(12) 0.3977(2) 0.48587(10) 0.0843(12) Uani 1 1 d D . .
Cl2 Cl 0.42933(12) 0.4147(2) 0.74444(10) 0.0746(10) Uani 1 1 d D . .
Cl3 Cl 0.29666(15) 0.5649(3) 0.49363(15) 0.1282(17) Uani 1 1 d . . .
Cl4 Cl 0.5483(2) 0.9950(3) 0.49328(17) 0.1374(19) Uani 1 1 d . . .
O1 O 0.6806(8) 0.8724(15) 0.7974(4) 0.269(14) Uani 1 1 d . . .
O2 O 0.7265(5) 0.7931(6) 0.8033(3) 0.125(5) Uani 1 1 d . . .
O3 O 0.6824(4) 0.4516(8) 0.8052(3) 0.136(5) Uani 1 1 d . . .
O4 O 0.6083(3) 0.4182(5) 0.7999(3) 0.091(3) Uani 1 1 d . . .
O5 O 0.4446(3) 0.6605(5) 0.8001(2) 0.091(3) Uani 1 1 d . . .
O6 O 0.4645(3) 0.7861(7) 0.8025(3) 0.126(4) Uani 1 1 d . . .
O7 O 0.6617(4) 0.6781(6) 0.5442(3) 0.133(5) Uani 1 1 d . . .
O8 O 0.6345(3) 0.7972(5) 0.5489(2) 0.082(3) Uani 1 1 d . . .
O9 O 0.4336(4) 0.8681(7) 0.5526(3) 0.140(5) Uani 1 1 d . . .
O10 O 0.3840(3) 0.7605(5) 0.5538(3) 0.094(3) Uani 1 1 d . A .
O11 O 0.4510(3) 0.4280(5) 0.5504(3) 0.092(3) Uani 1 1 d . . .
O12 O 0.5278(3) 0.4101(4) 0.5504(2) 0.063(2) Uani 1 1 d . . .
O13 O 0.6117(3) 0.4331(5) 0.6785(3) 0.101(3) Uani 1 1 d . . .
O14 O 0.5336(3) 0.4159(4) 0.6748(2) 0.078(3) Uani 1 1 d . . .
O15 O 0.4130(3) 0.6891(6) 0.6836(3) 0.112(4) Uani 1 1 d . . .
O16 O 0.4447(3) 0.8175(8) 0.6782(3) 0.136(5) Uani 1 1 d . . .
O17 O 0.6519(6) 0.8528(6) 0.6784(3) 0.156(6) Uani 1 1 d . . .
O18 O 0.6928(4) 0.7395(6) 0.6769(3) 0.110(4) Uani 1 1 d . B .
O19 O 0.3816(3) 0.4572(5) 0.4245(2) 0.079(3) Uani 1 1 d . . .
O20 O 0.4604(2) 0.4116(4) 0.42995(19) 0.051(2) Uani 1 1 d . . .
O21 O 0.6222(3) 0.6306(5) 0.4277(2) 0.071(3) Uani 1 1 d . . .
O22 O 0.6109(3) 0.7644(5) 0.4242(2) 0.081(3) Uani 1 1 d . . .
O23 O 0.4205(3) 0.8950(4) 0.4239(2) 0.078(3) Uani 1 1 d . . .
O24 O 0.3620(3) 0.8048(5) 0.4242(2) 0.079(3) Uani 1 1 d . . .
O105 O 0.6624(4) 0.4181(7) 0.4637(3) 0.102(4) Uiso 0.80 1 d P . .
O106 O 0.6590(5) 0.3567(9) 0.5149(4) 0.138(6) Uiso 0.80 1 d P . .
O102 O 0.5980(8) 0.3795(13) 0.4709(6) 0.191(8) Uiso 0.80 1 d P . .
O103 O 0.6002(5) 0.4494(9) 0.4732(4) 0.121(5) Uiso 0.80 1 d PD . .
O605 O 0.4647(8) 0.3727(12) 0.7537(6) 0.185(9) Uiso 0.75 1 d P . .
O604 O 0.4065(3) 0.4258(5) 0.7696(2) 0.086(3) Uiso 1 1 d . . .
O601 O 0.4098(8) 0.3566(13) 0.7202(6) 0.178(8) Uiso 0.75 1 d P . .
O603 O 0.4216(8) 0.4774(13) 0.7159(6) 0.188(8) Uiso 0.75 1 d PD . .
O301 O 0.2781(7) 0.5171(12) 0.4655(6) 0.237(9) Uiso 1 1 d . . .
O303 O 0.2721(5) 0.5646(8) 0.5187(4) 0.171(6) Uiso 1 1 d . . .
O304 O 0.3386(5) 0.5548(8) 0.5095(4) 0.154(5) Uiso 1 1 d . . .
O302 O 0.2904(5) 0.6324(8) 0.4786(4) 0.148(5) Uiso 1 1 d . . .
O403 O 0.5282(6) 0.9506(10) 0.5093(5) 0.190(7) Uiso 1 1 d . . .
O404 O 0.5631(5) 0.9521(8) 0.4740(4) 0.163(6) Uiso 1 1 d . . .
O402 O 0.5814(4) 1.0303(7) 0.5166(3) 0.135(4) Uiso 1 1 d . . .
O401 O 0.5172(6) 1.0360(9) 0.4806(4) 0.173(6) Uiso 1 1 d . . .
O41 O 0.4925(5) 0.1279(8) 0.5689(4) 0.157(5) Uiso 1 1 d . . .
O42 O 0.3975(4) 0.2435(8) 0.5323(4) 0.150(5) Uani 1 1 d . . .
N13 N 0.5463(6) 0.0576(10) 0.6000(5) 0.144(6) Uiso 1 1 d . . .
N14 N 0.3526(5) 0.3047(8) 0.4946(4) 0.124(5) Uani 1 1 d . . .
C1 C 0.6367(2) 0.7679(4) 0.8591(2) 0.098(6) Uani 1 1 d G . .
C2 C 0.6372(3) 0.8269(4) 0.8394(3) 0.128(8) Uani 1 1 d G . .
H2 H 0.6171 0.8622 0.8385 0.154 Uiso 1 1 calc R . .
C3 C 0.6672(4) 0.8342(4) 0.8212(2) 0.119(7) Uiso 1 1 d G . .
C4 C 0.6966(3) 0.7824(5) 0.8226(2) 0.114(7) Uani 1 1 d G . .
C5 C 0.6960(2) 0.7235(5) 0.8422(2) 0.099(5) Uani 1 1 d G . .
H5 H 0.7161 0.6881 0.8432 0.119 Uiso 1 1 calc R . .
C6 C 0.6661(2) 0.7162(3) 0.86051(16) 0.086(5) Uani 1 1 d G . .
C7 C 0.6705(3) 0.6548(4) 0.8815(2) 0.078(4) Uani 1 1 d G . .
H7A H 0.6566 0.6634 0.9001 0.094 Uiso 1 1 calc R . .
H7B H 0.7003 0.6481 0.8923 0.094 Uiso 1 1 calc R . .
C8 C 0.65289(18) 0.5845(4) 0.86314(17) 0.065(4) Uani 1 1 d G . .
C9 C 0.67886(17) 0.5483(4) 0.8472(2) 0.061(4) Uani 1 1 d G . .
H9 H 0.7071 0.5615 0.8509 0.073 Uiso 1 1 calc R . .
C10 C 0.6635(2) 0.4927(4) 0.82583(19) 0.106(6) Uani 1 1 d G . .
C11 C 0.6222(2) 0.4734(4) 0.8204(2) 0.057(3) Uani 1 1 d G . .
C12 C 0.59626(18) 0.5096(4) 0.83630(19) 0.087(5) Uani 1 1 d G . .
H12 H 0.5680 0.4964 0.8326 0.104 Uiso 1 1 calc R . .
C13 C 0.61159(17) 0.5652(3) 0.85768(15) 0.068(4) Uani 1 1 d G . .
C14 C 0.5801(2) 0.6033(5) 0.8778(2) 0.065(4) Uani 1 1 d G . .
H14A H 0.5635 0.5671 0.8856 0.078 Uiso 1 1 calc R . .
H14B H 0.5971 0.6266 0.8985 0.078 Uiso 1 1 calc R . .
C15 C 0.5521(2) 0.6538(4) 0.85766(18) 0.067(4) Uani 1 1 d G . .
C16 C 0.5142(2) 0.6283(3) 0.8389(2) 0.074(4) Uani 1 1 d G . .
H16 H 0.5085 0.5800 0.8390 0.089 Uiso 1 1 calc R . .
C17 C 0.4847(2) 0.6734(5) 0.81995(17) 0.067(4) Uani 1 1 d G . .
C18 C 0.4930(2) 0.7440(4) 0.8198(2) 0.074(4) Uani 1 1 d G . .
C19 C 0.5309(3) 0.7695(3) 0.8386(2) 0.093(5) Uani 1 1 d G . .
H19 H 0.5366 0.8177 0.8385 0.112 Uiso 1 1 calc R . .
C20 C 0.5605(2) 0.7244(4) 0.85753(15) 0.083(5) Uani 1 1 d G . .
C22 C 0.7468(3) 0.7477(15) 0.7994(5) 0.28(3) Uani 1 1 d G . .
H22A H 0.7292 0.7094 0.7874 0.341 Uiso 1 1 calc R . .
H22B H 0.7631 0.7303 0.8219 0.341 Uiso 1 1 calc R . .
C23 C 0.7776(3) 0.7745(4) 0.7768(2) 0.202(15) Uani 1 1 d G . .
C24 C 0.8204(3) 0.7664(5) 0.7868(2) 0.143(9) Uani 1 1 d G . .
H24 H 0.8333 0.7507 0.8093 0.172 Uiso 1 1 calc R . .
C25 C 0.8442(3) 0.7811(5) 0.7639(3) 0.32(3) Uani 1 1 d G . .
H25 H 0.8735 0.7755 0.7708 0.378 Uiso 1 1 calc R . .
C26 C 0.8253(3) 0.8040(5) 0.7310(2) 0.153(9) Uani 1 1 d G . .
H26 H 0.8416 0.8141 0.7154 0.184 Uiso 1 1 calc R . .
N1 N 0.7825(3) 0.8122(6) 0.7210(2) 0.202(11) Uani 1 1 d G . .
C27 C 0.7587(3) 0.7974(4) 0.7439(3) 0.204(14) Uani 1 1 d G . .
H27 H 0.7295 0.8030 0.7370 0.245 Uiso 1 1 calc R . .
C28 C 0.7294(2) 0.4692(5) 0.8102(4) 0.232(16) Uani 1 1 d G . .
H28A H 0.7410 0.4396 0.7952 0.348 Uiso 1 1 calc R . .
H28B H 0.7443 0.4612 0.8341 0.348 Uiso 1 1 calc R . .
H28C H 0.7323 0.5180 0.8043 0.348 Uiso 1 1 calc R . .
C29 C 0.5684(3) 0.3916(4) 0.7968(2) 0.036(3) Uani 1 1 d G . .
H29A H 0.5475 0.4252 0.7845 0.044 Uiso 1 1 calc R . .
H29B H 0.5639 0.3841 0.8199 0.044 Uiso 1 1 calc R . .
C30 C 0.56360(19) 0.3245(3) 0.77769(16) 0.101(6) Uani 1 1 d G . .
C31 C 0.5544(3) 0.2614(3) 0.79067(19) 0.127(8) Uani 1 1 d G . .
H31 H 0.5491 0.2594 0.8128 0.153 Uiso 1 1 calc R . .
C32 C 0.5527(3) 0.2013(3) 0.7714(2) 0.165(10) Uani 1 1 d G . .
H32 H 0.5464 0.1582 0.7802 0.198 Uiso 1 1 calc R . .
C33 C 0.5604(2) 0.2044(3) 0.7390(2) 0.114(6) Uani 1 1 d G . .
H33 H 0.5592 0.1633 0.7258 0.137 Uiso 1 1 calc R . .
N2 N 0.5696(2) 0.2675(3) 0.72606(19) 0.087(4) Uani 1 1 d G . .
C34 C 0.5712(2) 0.3275(3) 0.74538(19) 0.080(4) Uani 1 1 d G . .
H34 H 0.5775 0.3707 0.7365 0.096 Uiso 1 1 calc R . .
C35 C 0.4355(3) 0.5806(4) 0.7999(3) 0.067(4) Uani 1 1 d G . .
H35A H 0.4073 0.5716 0.7862 0.101 Uiso 1 1 calc R . .
H35B H 0.4382 0.5647 0.8234 0.101 Uiso 1 1 calc R . .
H35C H 0.4554 0.5558 0.7900 0.101 Uiso 1 1 calc R . .
C36 C 0.4723(5) 0.8619(3) 0.7929(4) 0.129(7) Uani 1 1 d G . .
H36A H 0.4916 0.8627 0.7779 0.155 Uiso 1 1 calc R . .
H36B H 0.4847 0.8889 0.8138 0.155 Uiso 1 1 calc R . .
C37 C 0.4311(3) 0.8929(7) 0.7744(3) 0.168(10) Uani 1 1 d G . .
C38 C 0.4145(4) 0.9565(7) 0.7803(3) 0.167(11) Uani 1 1 d G . .
H38 H 0.4274 0.9829 0.7999 0.201 Uiso 1 1 calc R . .
C39 C 0.3790(4) 0.9813(5) 0.7574(3) 0.119(7) Uani 1 1 d G . .
H39 H 0.3676 1.0247 0.7615 0.143 Uiso 1 1 calc R . .
C40 C 0.3601(3) 0.9425(6) 0.7287(3) 0.116(6) Uani 1 1 d G . .
H40 H 0.3358 0.9595 0.7131 0.139 Uiso 1 1 calc R . .
N3 N 0.3767(3) 0.8790(6) 0.7228(2) 0.137(6) Uani 1 1 d G . .
C41 C 0.4122(3) 0.8542(5) 0.7456(3) 0.109(6) Uani 1 1 d G . .
H41 H 0.4236 0.8108 0.7416 0.131 Uiso 1 1 calc R . .
C42 C 0.5541(2) 0.6542(3) 0.48604(19) 0.065(4) Uani 1 1 d G . .
C43 C 0.5931(3) 0.6346(4) 0.5054(2) 0.080(5) Uani 1 1 d G . .
H43 H 0.6024 0.5883 0.5044 0.096 Uiso 1 1 calc R . .
C44 C 0.6186(2) 0.6829(5) 0.5262(2) 0.110(7) Uani 1 1 d G . .
C45 C 0.6050(2) 0.7507(4) 0.5277(2) 0.087(5) Uani 1 1 d G . .
C46 C 0.5660(2) 0.7703(3) 0.50832(19) 0.070(4) Uani 1 1 d G . .
H46 H 0.5568 0.8166 0.5093 0.083 Uiso 1 1 calc R . .
C47 C 0.54058(18) 0.7220(3) 0.48751(15) 0.072(4) Uani 1 1 d G . .
C48 C 0.4956(2) 0.7426(5) 0.4669(2) 0.064(4) Uani 1 1 d G . .
H48A H 0.4968 0.7873 0.4551 0.077 Uiso 1 1 calc R . .
H48B H 0.4851 0.7071 0.4491 0.077 Uiso 1 1 calc R . .
C49 C 0.4652(2) 0.7494(4) 0.48945(19) 0.069(4) Uani 1 1 d G A .
C50 C 0.4646(3) 0.8061(4) 0.5106(2) 0.084(5) Uani 1 1 d G . .
H50 H 0.4828 0.8440 0.5107 0.100 Uiso 1 1 calc R A .
C51 C 0.4372(3) 0.8074(4) 0.5315(2) 0.098(5) Uani 1 1 d G A .
C52 C 0.4105(3) 0.7520(4) 0.53132(19) 0.073(4) Uani 1 1 d G . .
C53 C 0.4111(2) 0.6953(4) 0.51020(17) 0.068(4) Uani 1 1 d G A .
H53 H 0.3929 0.6574 0.5101 0.081 Uiso 1 1 calc R . .
C54 C 0.43847(18) 0.6940(3) 0.48926(14) 0.054(3) Uani 1 1 d G . .
C55 C 0.4310(3) 0.6251(4) 0.4629(2) 0.076(4) Uani 1 1 d G A .
H55A H 0.4018 0.6093 0.4571 0.091 Uiso 1 1 calc R . .
H55B H 0.4396 0.6347 0.4415 0.091 Uiso 1 1 calc R . .
C56 C 0.46232(14) 0.5685(3) 0.48775(14) 0.035(3) Uani 1 1 d G . .
C57 C 0.44256(16) 0.5272(3) 0.50704(17) 0.078(4) Uani 1 1 d G A .
H57 H 0.4144 0.5358 0.5067 0.094 Uiso 1 1 calc R . .
C58 C 0.4640(2) 0.4735(3) 0.52677(15) 0.054(3) Uani 1 1 d G A .
C59 C 0.50515(19) 0.4610(3) 0.52721(15) 0.092(5) Uani 1 1 d G A .
C60 C 0.52491(15) 0.5023(2) 0.50792(15) 0.068(4) Uani 1 1 d G A .
H60 H 0.5531 0.4938 0.5082 0.081 Uiso 1 1 calc R . .
C61 C 0.50350(15) 0.5561(2) 0.48819(11) 0.038(3) Uani 1 1 d G A .
C62 C 0.52492(19) 0.5992(3) 0.46815(13) 0.075(5) Uani 1 1 d G A .
H62A H 0.5035 0.6221 0.4499 0.090 Uiso 1 1 calc R . .
H62B H 0.5406 0.5679 0.4566 0.090 Uiso 1 1 calc R . .
C63 C 0.67322(15) 0.6025(5) 0.5484(4) 0.173(10) Uani 1 1 d G A .
H63A H 0.7024 0.5981 0.5609 0.259 Uiso 1 1 calc R . .
H63B H 0.6690 0.5809 0.5258 0.259 Uiso 1 1 calc R . .
H63C H 0.6558 0.5794 0.5613 0.259 Uiso 1 1 calc R . .
C64 C 0.6260(3) 0.8617(4) 0.5484(3) 0.087(5) Uani 1 1 d G A .
H64A H 0.5978 0.8675 0.5519 0.105 Uiso 1 1 calc R . .
H64B H 0.6256 0.8805 0.5255 0.105 Uiso 1 1 calc R . .
C65 C 0.6554(2) 0.9027(4) 0.57465(17) 0.100(6) Uani 1 1 d G . .
C66 C 0.6704(2) 0.9606(6) 0.5611(2) 0.180(12) Uani 1 1 d G A .
H66 H 0.6557 0.9786 0.5395 0.217 Uiso 1 1 calc R . .
C67 C 0.7068(2) 0.9922(5) 0.5792(3) 0.181(12) Uani 1 1 d G A .
H67 H 0.7170 1.0318 0.5699 0.217 Uiso 1 1 calc R . .
C68 C 0.7283(2) 0.9659(4) 0.6107(2) 0.169(10) Uani 1 1 d G A .
H68 H 0.7531 0.9875 0.6231 0.203 Uiso 1 1 calc R . .
N4 N 0.7133(2) 0.9080(5) 0.62426(19) 0.096(4) Uani 1 1 d G A .
C69 C 0.6769(2) 0.8763(4) 0.6062(2) 0.107(6) Uani 1 1 d G A .
H69 H 0.6666 0.8368 0.6155 0.128 Uiso 1 1 calc R . .
C70A C 0.4851(2) 0.8955(4) 0.5714(4) 0.148(16) Uiso 0.50 1 d PG A 1
H70A H 0.4846 0.9353 0.5864 0.222 Uiso 0.50 1 calc PR A 1
H70B H 0.4984 0.9090 0.5533 0.222 Uiso 0.50 1 calc PR A 1
H70C H 0.5007 0.8575 0.5848 0.222 Uiso 0.50 1 calc PR A 1
C71 C 0.3579(2) 0.7111(6) 0.5524(4) 0.074(4) Uani 1 1 d G A .
H71A H 0.3720 0.6675 0.5618 0.089 Uiso 1 1 calc R . .
H71B H 0.3414 0.7030 0.5286 0.089 Uiso 1 1 calc R . .
C72 C 0.3314(3) 0.7379(4) 0.5745(2) 0.138(7) Uani 1 1 d GU . .
C73 C 0.2889(3) 0.7387(5) 0.5599(2) 0.195(10) Uani 1 1 d GU A .
H73 H 0.2784 0.7273 0.5364 0.233 Uiso 1 1 calc R . .
C74 C 0.2618(3) 0.7563(5) 0.5797(3) 0.193(10) Uani 1 1 d GU A .
H74 H 0.2328 0.7569 0.5698 0.232 Uiso 1 1 calc R . .
C75 C 0.2773(3) 0.7730(5) 0.6141(3) 0.198(10) Uani 1 1 d GU A .
H75 H 0.2588 0.7851 0.6277 0.238 Uiso 1 1 calc R . .
N5 N 0.3197(3) 0.7722(5) 0.6287(2) 0.149(6) Uani 1 1 d GU A .
C76 C 0.3468(3) 0.7546(4) 0.6088(2) 0.093(5) Uani 1 1 d GU A .
H76 H 0.3758 0.7540 0.6188 0.111 Uiso 1 1 calc R . .
C77 C 0.4110(3) 0.4504(4) 0.5581(4) 0.108(6) Uani 1 1 d G A .
H77A H 0.4038 0.4180 0.5744 0.162 Uiso 1 1 calc R . .
H77B H 0.3889 0.4508 0.5368 0.162 Uiso 1 1 calc R . .
H77C H 0.4143 0.4971 0.5680 0.162 Uiso 1 1 calc R . .
C78 C 0.5716(3) 0.3945(6) 0.5483(3) 0.090(5) Uani 1 1 d G A .
H78A H 0.5906 0.4331 0.5576 0.108 Uiso 1 1 calc R . .
H78B H 0.5727 0.3848 0.5245 0.108 Uiso 1 1 calc R . .
C79 C 0.5817(3) 0.3296(4) 0.5709(2) 0.081(5) Uani 1 1 d G . .
C80 C 0.5972(4) 0.2699(5) 0.55931(17) 0.101(6) Uani 1 1 d G A .
H80 H 0.5997 0.2673 0.5364 0.121 Uiso 1 1 calc R . .
C81 C 0.6091(4) 0.2139(4) 0.5813(2) 0.145(9) Uani 1 1 d G A .
H81 H 0.6197 0.1731 0.5734 0.174 Uiso 1 1 calc R . .
C82 C 0.6054(4) 0.2177(4) 0.6149(2) 0.097(6) Uani 1 1 d G A .
H82 H 0.6136 0.1794 0.6299 0.117 Uiso 1 1 calc R . .
N6 N 0.5899(3) 0.2774(4) 0.62640(17) 0.093(4) Uani 1 1 d G A .
C83 C 0.5780(3) 0.3333(4) 0.6044(2) 0.073(4) Uani 1 1 d G A .
H83 H 0.5674 0.3741 0.6123 0.087 Uiso 1 1 calc R . .
C84 C 0.60275(19) 0.5645(4) 0.73948(17) 0.084(5) Uani 1 1 d G . .
C85 C 0.62065(18) 0.5237(4) 0.7187(2) 0.067(4) Uani 1 1 d G . .
H85 H 0.6491 0.5292 0.7193 0.081 Uiso 1 1 calc R . .
C86 C 0.5969(2) 0.4748(4) 0.69701(18) 0.071(4) Uani 1 1 d G . .
C87 C 0.5552(2) 0.4667(3) 0.69615(18) 0.047(3) Uani 1 1 d G . .
C88 C 0.53733(17) 0.5075(3) 0.71695(17) 0.050(3) Uani 1 1 d G . .
H88 H 0.5089 0.5020 0.7164 0.060 Uiso 1 1 calc R . .
C89 C 0.56109(19) 0.5564(3) 0.73862(14) 0.072(4) Uani 1 1 d G . .
C90 C 0.5388(3) 0.6031(5) 0.7624(2) 0.073(4) Uani 1 1 d G . .
H90A H 0.5184 0.5749 0.7705 0.087 Uiso 1 1 calc R . .
H90B H 0.5596 0.6210 0.7826 0.087 Uiso 1 1 calc R . .
C91 C 0.5166(2) 0.6645(3) 0.74000(18) 0.055(4) Uani 1 1 d G . .
C92 C 0.4761(2) 0.6510(3) 0.7218(2) 0.080(4) Uani 1 1 d G . .
H92 H 0.4645 0.6062 0.7227 0.095 Uiso 1 1 calc R . .
C93 C 0.45251(18) 0.7029(4) 0.7022(2) 0.074(4) Uani 1 1 d G . .
C94 C 0.4694(2) 0.7683(4) 0.7008(2) 0.081(5) Uani 1 1 d G . .
C95 C 0.5099(2) 0.7819(3) 0.71900(19) 0.070(4) Uani 1 1 d G . .
H95 H 0.5215 0.8266 0.7181 0.085 Uiso 1 1 calc R . .
C96 C 0.53349(17) 0.7300(3) 0.73861(15) 0.061(4) Uani 1 1 d G . .
C97 C 0.5765(2) 0.7559(5) 0.7601(2) 0.077(4) Uani 1 1 d G . .
H97A H 0.5746 0.8059 0.7651 0.092 Uiso 1 1 calc R . .
H97B H 0.5838 0.7308 0.7822 0.092 Uiso 1 1 calc R . .
C98 C 0.6112(2) 0.7448(3) 0.74139(19) 0.106(7) Uani 1 1 d G B .
C99 C 0.6140(2) 0.8014(3) 0.7208(2) 0.094(5) Uani 1 1 d G . .
H99 H 0.5977 0.8415 0.7213 0.112 Uiso 1 1 calc R B .
C100 C 0.6407(3) 0.7992(3) 0.69926(19) 0.116(7) Uani 1 1 d G B .
C101 C 0.6645(2) 0.7405(4) 0.69840(19) 0.079(5) Uani 1 1 d G . .
C102 C 0.66168(19) 0.6839(3) 0.71903(19) 0.089(5) Uani 1 1 d G B .
H102 H 0.6780 0.6437 0.7184 0.107 Uiso 1 1 calc R . .
C103 C 0.6350(2) 0.6860(3) 0.74052(14) 0.069(4) Uani 1 1 d G . .
C104 C 0.6555(4) 0.4406(4) 0.6754(4) 0.234(17) Uani 1 1 d G . .
H10A H 0.6616 0.4037 0.6607 0.351 Uiso 1 1 calc R . .
H10B H 0.6746 0.4372 0.6982 0.351 Uiso 1 1 calc R . .
H10C H 0.6588 0.4859 0.6654 0.351 Uiso 1 1 calc R . .
C105 C 0.4912(4) 0.4071(5) 0.6748(4) 0.088(5) Uani 1 1 d G . .
H10D H 0.4744 0.4463 0.6629 0.106 Uiso 1 1 calc R . .
H10E H 0.4881 0.4047 0.6985 0.106 Uiso 1 1 calc R . .
C106 C 0.4781(2) 0.3418(3) 0.65657(15) 0.073(4) Uani 1 1 d G . .
C107 C 0.4620(3) 0.2861(3) 0.67089(16) 0.085(5) Uani 1 1 d G . .
H107 H 0.4607 0.2879 0.6941 0.102 Uiso 1 1 calc R . .
C108 C 0.4480(3) 0.2277(3) 0.6512(2) 0.092(5) Uani 1 1 d G . .
H108 H 0.4370 0.1896 0.6610 0.111 Uiso 1 1 calc R . .
C109 C 0.4499(2) 0.2250(3) 0.61723(18) 0.169(10) Uani 1 1 d G . .
H109 H 0.4403 0.1851 0.6038 0.203 Uiso 1 1 calc R . .
N7 N 0.4660(3) 0.2807(3) 0.60290(17) 0.099(5) Uani 1 1 d G . .
C110 C 0.4801(2) 0.3392(3) 0.62257(18) 0.083(5) Uani 1 1 d G . .
H110 H 0.4910 0.3773 0.6128 0.099 Uiso 1 1 calc R . .
C111 C 0.3949(4) 0.6270(4) 0.6882(4) 0.204(12) Uani 1 1 d G . .
H11A H 0.3670 0.6247 0.6729 0.305 Uiso 1 1 calc R . .
H11B H 0.3931 0.6233 0.7120 0.305 Uiso 1 1 calc R . .
H11C H 0.4117 0.5888 0.6831 0.305 Uiso 1 1 calc R . .
C112 C 0.4631(5) 0.8900(3) 0.6785(4) 0.121(7) Uani 1 1 d G . .
H11D H 0.4874 0.8904 0.6687 0.145 Uiso 1 1 calc R . .
H11E H 0.4709 0.9098 0.7019 0.145 Uiso 1 1 calc R . .
C113 C 0.4261(2) 0.9278(5) 0.65557(17) 0.119(7) Uani 1 1 d G . .
C114 C 0.4133(3) 0.9906(6) 0.6664(2) 0.192(12) Uani 1 1 d G . .
H114 H 0.4257 1.0074 0.6887 0.231 Uiso 1 1 calc R . .
C115 C 0.3824(2) 1.0289(5) 0.6444(2) 0.111(6) Uani 1 1 d G . .
H115 H 0.3737 1.0718 0.6517 0.134 Uiso 1 1 calc R . .
C116 C 0.3644(2) 1.0044(4) 0.6116(2) 0.103(6) Uani 1 1 d G . .
H116 H 0.3433 1.0306 0.5966 0.124 Uiso 1 1 calc R . .
N8 N 0.3772(2) 0.9416(5) 0.6008(2) 0.095(4) Uani 1 1 d G . .
C117 C 0.4080(2) 0.9033(4) 0.6228(2) 0.098(6) Uani 1 1 d G . .
H117 H 0.4168 0.8604 0.6154 0.118 Uiso 1 1 calc R . .
C119 C 0.7142(3) 0.6799(9) 0.6757(4) 0.118(6) Uani 1 1 d G . .
H11F H 0.6953 0.6404 0.6680 0.141 Uiso 1 1 calc R B .
H11G H 0.7329 0.6689 0.6983 0.141 Uiso 1 1 calc R . .
C120 C 0.7385(4) 0.6972(8) 0.6497(3) 0.123(6) Uani 1 1 d GU B .
C121 C 0.7811(5) 0.6925(9) 0.6632(3) 0.185(9) Uani 1 1 d GU . .
H121 H 0.7919 0.6813 0.6867 0.222 Uiso 1 1 calc R B .
C122 C 0.8079(3) 0.7042(11) 0.6424(4) 0.246(12) Uani 1 1 d GU B .
H122 H 0.8370 0.7009 0.6517 0.295 Uiso 1 1 calc R . .
C123 C 0.7921(4) 0.7205(9) 0.6080(4) 0.222(11) Uani 1 1 d GU . .
H123 H 0.8104 0.7285 0.5938 0.266 Uiso 1 1 calc R B .
N9 N 0.7495(4) 0.7252(7) 0.5945(3) 0.137(6) Uani 1 1 d GU B .
C124 C 0.7227(3) 0.7135(7) 0.6153(3) 0.124(6) Uani 1 1 d GU . .
H124 H 0.6937 0.7168 0.6060 0.149 Uiso 1 1 calc R B .
C125 C 0.41859(19) 0.5823(3) 0.36706(18) 0.075(4) Uani 1 1 d G . .
C126 C 0.39284(18) 0.5505(4) 0.3848(2) 0.069(4) Uani 1 1 d G . .
H126 H 0.3656 0.5677 0.3826 0.082 Uiso 1 1 calc R . .
C127 C 0.4069(2) 0.4936(4) 0.40556(18) 0.047(3) Uani 1 1 d G . .
C128 C 0.4467(2) 0.4684(3) 0.40866(18) 0.058(3) Uani 1 1 d G . .
C129 C 0.47250(18) 0.5002(3) 0.39096(17) 0.058(3) Uani 1 1 d G . .
H129 H 0.4997 0.4830 0.3931 0.070 Uiso 1 1 calc R . .
C130 C 0.45842(17) 0.5571(3) 0.37016(14) 0.073(4) Uani 1 1 d G . .
C131 C 0.4848(2) 0.5843(5) 0.3464(2) 0.057(3) Uani 1 1 d G . .
H13A H 0.4668 0.6073 0.3261 0.069 Uiso 1 1 calc R . .
H13B H 0.4994 0.5454 0.3385 0.069 Uiso 1 1 calc R . .
C132 C 0.51751(19) 0.6383(3) 0.36809(17) 0.049(3) Uani 1 1 d G . .
C133 C 0.5536(2) 0.6108(3) 0.38907(19) 0.058(3) Uani 1 1 d G . .
H133 H 0.5575 0.5620 0.3904 0.070 Uiso 1 1 calc R . .
C134 C 0.58386(18) 0.6546(4) 0.40803(17) 0.071(4) Uani 1 1 d G . .
C135 C 0.5781(2) 0.7260(4) 0.4060(2) 0.091(5) Uani 1 1 d G . .
C136 C 0.5420(2) 0.7536(3) 0.3850(2) 0.064(4) Uani 1 1 d G . .
H136 H 0.5381 0.8024 0.3837 0.077 Uiso 1 1 calc R . .
C137 C 0.51172(17) 0.7097(3) 0.36608(15) 0.074(4) Uani 1 1 d G . .
C138 C 0.4731(2) 0.7453(4) 0.3438(2) 0.059(4) Uani 1 1 d G . .
H13C H 0.4811 0.7898 0.3351 0.070 Uiso 1 1 calc R . .
H13D H 0.4608 0.7155 0.3239 0.070 Uiso 1 1 calc R . .
C139 C 0.44142(18) 0.7587(2) 0.36373(14) 0.057(4) Uani 1 1 d G . .
C140 C 0.4469(2) 0.8185(2) 0.38355(16) 0.068(4) Uani 1 1 d G . .
H140 H 0.4692 0.8491 0.3833 0.082 Uiso 1 1 calc R . .
C141 C 0.4199(2) 0.8337(2) 0.40373(14) 0.063(4) Uani 1 1 d G . .
C142 C 0.3873(2) 0.7890(3) 0.40409(14) 0.069(4) Uani 1 1 d G . .
C143 C 0.38177(15) 0.7292(3) 0.38426(13) 0.050(3) Uani 1 1 d G . .
H143 H 0.3595 0.6986 0.3845 0.060 Uiso 1 1 calc R . .
C144 C 0.40883(17) 0.7140(2) 0.36409(11) 0.082(5) Uani 1 1 d G . .
C145 C 0.3959(2) 0.6443(3) 0.34309(12) 0.059(4) Uani 1 1 d G . .
H14C H 0.4047 0.6455 0.3214 0.071 Uiso 1 1 calc R . .
H14D H 0.3654 0.6381 0.3375 0.071 Uiso 1 1 calc R . .
C146 C 0.3459(3) 0.4884(4) 0.4295(3) 0.117(7) Uani 1 1 d G . .
H14E H 0.3324 0.4568 0.4423 0.176 Uiso 1 1 calc R . .
H14F H 0.3270 0.4986 0.4072 0.176 Uiso 1 1 calc R . .
H14G H 0.3533 0.5315 0.4424 0.176 Uiso 1 1 calc R . .
C147 C 0.5010(4) 0.3801(3) 0.4304(3) 0.113(6) Uani 1 1 d G . .
H14H H 0.5241 0.4119 0.4407 0.135 Uiso 1 1 calc R . .
H14I H 0.5028 0.3673 0.4070 0.135 Uiso 1 1 calc R . .
C148 C 0.5014(2) 0.3170(3) 0.45223(14) 0.068(4) Uani 1 1 d G . .
C149 C 0.5220(3) 0.2589(3) 0.44458(18) 0.134(9) Uani 1 1 d G . .
H149 H 0.5322 0.2584 0.4246 0.161 Uiso 1 1 calc R . .
C150 C 0.5277(3) 0.2016(3) 0.4662(2) 0.134(8) Uani 1 1 d G . .
H150 H 0.5419 0.1619 0.4609 0.161 Uiso 1 1 calc R . .
C151 C 0.5128(2) 0.2024(3) 0.49538(17) 0.083(5) Uani 1 1 d G . .
H151 H 0.5168 0.1632 0.5101 0.099 Uiso 1 1 calc R . .
N10 N 0.4922(3) 0.2605(3) 0.50304(17) 0.091(4) Uani 1 1 d G . .
C152 C 0.4865(2) 0.3178(3) 0.48147(19) 0.074(4) Uani 1 1 d G . .
H152 H 0.4724 0.3575 0.4867 0.089 Uiso 1 1 calc R . .
C153 C 0.6304(3) 0.5641(4) 0.4273(4) 0.177(11) Uani 1 1 d G . .
H15A H 0.6579 0.5550 0.4423 0.266 Uiso 1 1 calc R . .
H15B H 0.6298 0.5498 0.4038 0.266 Uiso 1 1 calc R . .
H15C H 0.6096 0.5379 0.4354 0.266 Uiso 1 1 calc R . .
C154 C 0.6034(4) 0.8315(3) 0.4303(3) 0.070(4) Uani 1 1 d G . .
H15D H 0.5801 0.8345 0.4414 0.085 Uiso 1 1 calc R . .
H15E H 0.5955 0.8573 0.4084 0.085 Uiso 1 1 calc R . .
C155 C 0.64161(18) 0.8635(4) 0.45322(15) 0.090(5) Uani 1 1 d G . .
C156 C 0.65695(19) 0.9302(4) 0.4520(2) 0.096(5) Uani 1 1 d G . .
H156 H 0.6429 0.9618 0.4349 0.115 Uiso 1 1 calc R . .
C157 C 0.69289(19) 0.9507(4) 0.4757(2) 0.173(11) Uani 1 1 d G . .
H157 H 0.7034 0.9963 0.4749 0.208 Uiso 1 1 calc R . .
C158 C 0.71350(18) 0.9045(5) 0.50069(18) 0.090(5) Uani 1 1 d G . .
H158 H 0.7381 0.9185 0.5169 0.108 Uiso 1 1 calc R . .
N11 N 0.69817(18) 0.8378(4) 0.50193(18) 0.113(5) Uani 1 1 d G . .
C159 C 0.66223(18) 0.8173(4) 0.47819(19) 0.068(4) Uani 1 1 d G . .
H159 H 0.6517 0.7717 0.4790 0.081 Uiso 1 1 calc R . .
C160 C 0.45238(19) 0.9397(5) 0.4218(3) 0.100(5) Uani 1 1 d G . .
H16A H 0.4515 0.9808 0.4359 0.150 Uiso 1 1 calc R . .
H16B H 0.4491 0.9539 0.3979 0.150 Uiso 1 1 calc R . .
H16C H 0.4790 0.9161 0.4302 0.150 Uiso 1 1 calc R . .
C161 C 0.3254(2) 0.7670(7) 0.4292(3) 0.095(5) Uani 1 1 d G . .
H16D H 0.3049 0.7635 0.4068 0.114 Uiso 1 1 calc R . .
H16E H 0.3341 0.7193 0.4368 0.114 Uiso 1 1 calc R . .
C162 C 0.3062(3) 0.7954(3) 0.45223(15) 0.073(4) Uani 1 1 d GU . .
C163 C 0.2632(3) 0.7961(3) 0.44515(17) 0.094(5) Uani 1 1 d GU . .
H163 H 0.2472 0.7747 0.4249 0.112 Uiso 1 1 calc R . .
C164 C 0.2436(2) 0.8283(3) 0.4677(2) 0.091(5) Uani 1 1 d GU . .
H164 H 0.2142 0.8288 0.4628 0.109 Uiso 1 1 calc R . .
C165 C 0.2671(2) 0.8597(4) 0.49725(17) 0.076(4) Uani 1 1 d GU . .
H165 H 0.2537 0.8816 0.5126 0.091 Uiso 1 1 calc R . .
N12 N 0.3101(2) 0.8589(3) 0.50433(17) 0.097(4) Uani 1 1 d GU . .
C166 C 0.3296(2) 0.8268(3) 0.4818(2) 0.122(6) Uani 1 1 d GU . .
H166 H 0.3590 0.8263 0.4867 0.146 Uiso 1 1 calc R . .
C167 C 0.5259(6) 0.0856(6) 0.5682(6) 0.142(7) Uiso 1 1 d G . .
H167 H 0.5343 0.0764 0.5478 0.171 Uiso 1 1 calc R . .
C168 C 0.5769(10) 0.0156(16) 0.6067(7) 0.215(12) Uiso 1 1 d . . .
H16F H 0.5893 0.0133 0.5871 0.258 Uiso 1 1 calc R . .
H16G H 0.5672 -0.0306 0.6112 0.258 Uiso 1 1 calc R . .
H16H H 0.5977 0.0318 0.6270 0.258 Uiso 1 1 calc R . .
C170 C 0.3607(7) 0.2714(11) 0.5208(6) 0.150(9) Uani 1 1 d . . .
H170 H 0.3402 0.2653 0.5332 0.180 Uiso 1 1 calc R . .
C171 C 0.3709(12) 0.3227(17) 0.4684(9) 0.28(2) Uani 1 1 d . . .
H17A H 0.3502 0.3441 0.4496 0.335 Uiso 1 1 calc R . .
H17B H 0.3820 0.2810 0.4601 0.335 Uiso 1 1 calc R . .
H17C H 0.3935 0.3556 0.4772 0.335 Uiso 1 1 calc R . .
C172 C 0.3089(9) 0.3513(15) 0.4821(10) 0.260(17) Uani 1 1 d . . .
H17D H 0.3065 0.3694 0.4590 0.312 Uiso 1 1 calc R . .
H17E H 0.3096 0.3899 0.4980 0.312 Uiso 1 1 calc R . .
H17F H 0.2850 0.3216 0.4820 0.312 Uiso 1 1 calc R . .
C441 C 0.6030(6) 0.7523(11) 0.8794(4) 0.137(8) Uani 1 1 d . . .
H44A H 0.6145 0.7179 0.8975 0.164 Uiso 1 1 calc R . .
H44B H 0.5978 0.7955 0.8909 0.164 Uiso 1 1 calc R . .
C999 C 0.6326(4) 0.6233(6) 0.7587(3) 0.052(3) Uani 1 1 d . B .
H99A H 0.6239 0.6354 0.7797 0.062 Uiso 1 1 calc R . .
H99B H 0.6608 0.6036 0.7661 0.062 Uiso 1 1 calc R . .
Cl6 Cl 0.77114(15) 0.5496(4) 0.74112(13) 0.135(2) Uani 1 1 d D . .
Cl7 Cl 0.6588(3) 1.1527(5) 0.4795(3) 0.126(3) Uani 0.50 1 d PD . .
Cl5 Cl 0.5374(4) 1.0067(4) 0.73482(18) 0.100(3) Uani 0.50 1 d PD . .
N15 N 0.7440(5) 0.9377(8) 0.8729(4) 0.105(4) Uiso 1 1 d . . .
C169 C 0.5291(9) 0.0581(14) 0.6266(7) 0.182(10) Uiso 1 1 d . . .
H16I H 0.5065 0.0921 0.6224 0.219 Uiso 1 1 calc R . .
H16J H 0.5501 0.0707 0.6475 0.219 Uiso 1 1 calc R . .
H16K H 0.5181 0.0120 0.6294 0.219 Uiso 1 1 calc R . .
O43 O 0.7959(5) 0.8667(8) 0.8681(4) 0.152(5) Uiso 1 1 d . . .
C173 C 0.7120(8) 0.9679(13) 0.8833(7) 0.182(10) Uiso 1 1 d . . .
H17G H 0.7011 1.0071 0.8682 0.219 Uiso 1 1 calc R . .
H17H H 0.7221 0.9845 0.9069 0.219 Uiso 1 1 calc R . .
H17I H 0.6899 0.9338 0.8822 0.219 Uiso 1 1 calc R . .
C174 C 0.7672(9) 0.8940(15) 0.8730(6) 0.164(9) Uiso 1 1 d . . .
H174 H 0.7558 0.8580 0.8838 0.196 Uiso 1 1 calc R . .
C21 C 0.6407(8) 0.9266(13) 0.7968(6) 0.188(12) Uani 1 1 d . . .
H21A H 0.6410 0.9644 0.7807 0.281 Uiso 1 1 calc R . .
H21B H 0.6435 0.9457 0.8198 0.281 Uiso 1 1 calc R . .
H21C H 0.6146 0.9010 0.7896 0.281 Uiso 1 1 calc R . .
C175 C 0.7394(10) 0.9907(15) 0.8414(7) 0.217(12) Uiso 1 1 d . . .
H17J H 0.7172 1.0240 0.8415 0.261 Uiso 1 1 calc R . .
H17K H 0.7325 0.9648 0.8197 0.261 Uiso 1 1 calc R . .
H17L H 0.7655 1.0156 0.8436 0.261 Uiso 1 1 calc R . .
O44 O 0.7898(3) 0.4902(5) 0.7613(3) 0.100(3) Uiso 1 1 d . . .
O45 O 0.7288(9) 0.5336(14) 0.7229(7) 0.276(11) Uiso 1 1 d . . .
O501 O 0.5110(9) 1.0457(14) 0.7147(7) 0.108(9) Uiso 0.40 1 d PD . .
O502 O 0.5458(7) 0.9607(11) 0.7131(5) 0.069(6) Uiso 0.40 1 d PD . .
O503 O 0.5566(10) 1.0473(16) 0.7589(8) 0.117(10) Uiso 0.40 1 d PD . .
O172 O 0.7438(13) 0.600(2) 0.7576(10) 0.396(18) Uiso 1 1 d D . .
O70 O 0.7817(8) 0.5478(13) 0.7110(6) 0.264(10) Uiso 1 1 d . . .
O104 O 0.6292(5) 0.4628(8) 0.5015(4) 0.129(5) Uiso 0.80 1 d P . .
O702 O 0.6779(9) 1.1915(17) 0.4545(8) 0.106(9) Uiso 0.38 1 d PD . .
O602 O 0.4073(6) 0.4121(12) 0.7139(5) 0.138(6) Uiso 0.75 1 d PD . .
O701 O 0.6163(9) 1.1581(14) 0.4762(7) 0.094(8) Uiso 0.38 1 d PD . .
O504 O 0.5786(12) 1.0428(19) 0.7468(10) 0.149(12) Uiso 0.40 1 d PD . .
O703 O 0.6766(11) 1.1449(19) 0.4469(8) 0.122(10) Uiso 0.38 1 d PD . .
O505 O 0.5210(12) 1.0039(19) 0.7540(10) 0.149(13) Uiso 0.40 1 d PD . .
O704 O 0.6775(9) 1.1446(15) 0.5259(7) 0.151(10) Uiso 0.50 1 d PD . .
O705 O 0.6377(13) 1.093(2) 0.4448(10) 0.168(15) Uiso 0.38 1 d PD . .
C70B C 0.4598(9) 0.9301(14) 0.5516(7) 0.078(8) Uiso 0.50 1 d P A 2
H70D H 0.4541 0.9655 0.5672 0.117 Uiso 0.50 1 calc PR A 2
H70E H 0.4534 0.9486 0.5282 0.117 Uiso 0.50 1 calc PR A 2
H70F H 0.4891 0.9169 0.5586 0.117 Uiso 0.50 1 calc PR A 2
C18A C 0.6290(13) 0.899(2) 0.6790(10) 0.138(14) Uiso 0.50 1 d P B 1
H18A H 0.6353 0.9380 0.6653 0.208 Uiso 0.50 1 calc PR B 1
H18B H 0.6323 0.9149 0.7027 0.208 Uiso 0.50 1 calc PR B 1
H18C H 0.6004 0.8842 0.6695 0.208 Uiso 0.50 1 calc PR B 1
C18B C 0.606(3) 0.845(4) 0.628(2) 0.30(4) Uiso 0.50 1 d P B 2
H18D H 0.6106 0.8824 0.6132 0.449 Uiso 0.50 1 calc PR B 2
H18E H 0.5780 0.8484 0.6316 0.449 Uiso 0.50 1 calc PR B 2
H18F H 0.6092 0.8000 0.6177 0.449 Uiso 0.50 1 calc PR B 2

loop_
_atom_site_aniso_label
_atom_site_aniso_U_11
_atom_site_aniso_U_22
_atom_site_aniso_U_33
_atom_site_aniso_U_23
_atom_site_aniso_U_13
_atom_site_aniso_U_12
Ag1 0.1916(19) 0.251(2) 0.0719(10) 0.0406(11) 0.0114(11) -0.1371(17)
Ag2 0.1559(13) 0.0918(9) 0.0680(8) -0.0044(7) 0.0587(9) 0.0162(9)
Ag3 0.1638(17) 0.241(2) 0.0945(11) -0.0635(13) 0.0396(11) -0.0385(16)
Ag4 0.1344(12) 0.1008(9) 0.0653(8) 0.0060(7) 0.0533(8) -0.0065(9)
Ag5 0.1173(12) 0.1813(16) 0.0900(10) 0.0312(10) 0.0319(9) -0.0022(11)
Ag6 0.1178(12) 0.1585(13) 0.0832(9) -0.0417(9) 0.0128(8) 0.0582(11)
Cl1 0.074(3) 0.115(3) 0.080(3) 0.009(2) 0.050(2) 0.019(2)
Cl2 0.066(2) 0.093(3) 0.077(2) -0.013(2) 0.041(2) -0.017(2)
Cl3 0.074(3) 0.165(5) 0.151(4) 0.002(4) 0.037(3) -0.005(3)
Cl4 0.135(4) 0.110(4) 0.158(5) 0.045(3) 0.019(4) 0.001(3)
O1 0.32(3) 0.41(3) 0.090(11) -0.071(15) 0.067(14) -0.25(3)
O2 0.182(14) 0.116(10) 0.082(9) 0.004(7) 0.041(9) -0.085(10)
O3 0.091(9) 0.202(14) 0.136(11) -0.012(10) 0.068(8) 0.002(9)
O4 0.102(8) 0.095(8) 0.103(8) 0.000(6) 0.076(7) -0.003(7)
O5 0.082(7) 0.124(9) 0.070(7) 0.000(6) 0.024(6) 0.006(7)
O6 0.079(9) 0.172(13) 0.137(11) 0.003(9) 0.045(8) 0.035(8)
O7 0.143(12) 0.111(10) 0.142(12) -0.007(9) 0.030(9) 0.020(9)
O8 0.090(8) 0.064(6) 0.095(7) 0.005(6) 0.029(6) 0.019(6)
O9 0.159(12) 0.127(10) 0.165(12) -0.072(9) 0.098(10) -0.028(9)
O10 0.089(8) 0.089(7) 0.113(8) 0.007(6) 0.042(7) 0.009(6)
O11 0.097(8) 0.075(7) 0.123(9) 0.041(6) 0.066(7) 0.012(6)
O12 0.065(6) 0.070(6) 0.058(6) 0.002(5) 0.024(5) 0.012(5)
O13 0.080(7) 0.105(8) 0.140(9) -0.003(7) 0.067(7) -0.021(6)
O14 0.098(7) 0.070(6) 0.083(7) -0.018(5) 0.054(6) -0.009(6)
O15 0.071(7) 0.139(9) 0.108(9) -0.026(7) -0.009(7) 0.005(7)
O16 0.063(7) 0.226(15) 0.111(9) 0.009(9) 0.007(7) 0.040(8)
O17 0.281(19) 0.058(7) 0.139(11) 0.026(7) 0.072(12) 0.005(9)
O18 0.115(9) 0.134(9) 0.100(8) -0.006(7) 0.060(7) -0.031(8)
O19 0.077(7) 0.098(7) 0.072(6) 0.034(5) 0.038(5) 0.010(6)
O20 0.043(5) 0.064(5) 0.051(5) 0.000(4) 0.019(4) 0.017(4)
O21 0.057(6) 0.087(7) 0.075(6) 0.013(5) 0.026(5) 0.026(5)
O22 0.069(7) 0.077(6) 0.084(7) 0.016(5) -0.004(5) 0.019(5)
O23 0.071(6) 0.074(6) 0.083(7) -0.025(5) 0.008(5) -0.002(5)
O24 0.072(7) 0.071(6) 0.094(7) 0.021(5) 0.023(6) 0.012(5)
O42 0.094(9) 0.170(12) 0.196(14) -0.037(10) 0.053(9) -0.035(9)
N14 0.114(12) 0.128(12) 0.134(12) 0.062(10) 0.035(10) 0.033(10)
C1 0.060(10) 0.092(13) 0.117(14) 0.004(11) -0.022(10) -0.043(10)
C2 0.154(18) 0.056(10) 0.141(16) -0.033(10) -0.025(14) -0.040(11)
C4 0.138(16) 0.158(18) 0.047(9) 0.013(10) 0.024(10) -0.103(15)
C5 0.091(12) 0.108(13) 0.097(12) 0.030(10) 0.018(10) -0.055(10)
C6 0.116(14) 0.077(11) 0.059(9) 0.046(8) 0.009(9) -0.036(10)
C7 0.050(9) 0.110(12) 0.066(9) -0.032(9) -0.003(7) -0.004(9)
C8 0.065(9) 0.108(12) 0.024(7) 0.023(7) 0.013(6) -0.026(9)
C9 0.045(8) 0.085(10) 0.053(8) -0.050(7) 0.013(7) -0.025(7)
C10 0.038(9) 0.161(17) 0.132(15) 0.071(13) 0.044(10) 0.022(10)
C11 0.063(9) 0.038(7) 0.067(9) -0.015(6) 0.012(7) -0.023(7)
C12 0.048(9) 0.137(14) 0.095(11) -0.031(10) 0.054(8) -0.022(9)
C13 0.076(10) 0.064(9) 0.069(9) -0.054(8) 0.028(8) -0.027(8)
C14 0.043(8) 0.092(10) 0.061(9) -0.020(8) 0.018(7) -0.033(8)
C15 0.064(10) 0.086(11) 0.058(9) 0.010(8) 0.027(8) 0.021(9)
C16 0.055(10) 0.096(12) 0.066(9) -0.034(8) 0.004(8) -0.016(9)
C17 0.077(11) 0.078(10) 0.045(8) -0.017(8) 0.014(8) 0.003(9)
C18 0.056(10) 0.106(13) 0.056(9) -0.018(9) 0.005(8) 0.012(10)
C19 0.120(15) 0.085(12) 0.072(11) -0.016(9) 0.019(10) 0.030(11)
C20 0.129(14) 0.056(9) 0.063(10) -0.029(8) 0.024(9) -0.018(10)
C22 0.33(5) 0.47(6) 0.038(13) 0.05(2) 0.03(2) -0.19(5)
C23 0.16(2) 0.29(3) 0.100(16) 0.079(19) -0.067(17) -0.12(2)
C24 0.24(3) 0.105(14) 0.073(13) 0.007(11) 0.014(15) -0.086(16)
C25 0.45(6) 0.40(5) 0.061(14) 0.03(2) -0.02(2) -0.34(5)
C26 0.144(19) 0.104(15) 0.24(3) -0.067(17) 0.10(2) -0.046(14)
N1 0.134(16) 0.32(3) 0.154(16) 0.128(18) 0.035(13) -0.088(17)
C27 0.16(2) 0.31(3) 0.112(17) 0.11(2) -0.029(16) -0.10(2)
C28 0.18(3) 0.38(4) 0.14(2) -0.13(2) 0.037(19) -0.08(3)
C29 0.057(8) 0.026(6) 0.038(6) -0.025(5) 0.032(6) -0.010(6)
C30 0.069(11) 0.151(17) 0.100(13) 0.036(12) 0.055(10) 0.039(11)
C31 0.21(2) 0.075(12) 0.121(15) -0.001(11) 0.091(16) -0.042(14)
C32 0.18(2) 0.15(2) 0.18(2) 0.044(18) 0.067(19) -0.075(18)
C33 0.141(17) 0.092(13) 0.110(15) 0.022(11) 0.034(13) 0.022(12)
N2 0.095(10) 0.089(9) 0.081(9) -0.010(7) 0.030(7) 0.013(8)
C34 0.111(13) 0.042(8) 0.080(11) 0.002(8) 0.014(10) -0.015(8)
C35 0.058(9) 0.083(10) 0.060(9) -0.011(8) 0.015(7) 0.012(8)
C36 0.19(2) 0.074(12) 0.127(16) -0.037(11) 0.054(15) -0.054(14)
C37 0.103(17) 0.22(3) 0.16(2) -0.06(2) -0.005(16) 0.040(17)
C38 0.17(2) 0.16(2) 0.125(17) -0.070(15) -0.054(15) 0.088(17)
C39 0.114(15) 0.099(13) 0.128(16) -0.043(11) -0.001(12) 0.043(11)
C40 0.126(16) 0.103(14) 0.132(16) -0.030(12) 0.061(13) 0.025(12)
N3 0.104(12) 0.205(18) 0.088(10) -0.010(11) 0.000(9) 0.058(12)
C41 0.077(13) 0.111(14) 0.154(18) -0.009(12) 0.056(13) 0.020(11)
C42 0.084(11) 0.053(9) 0.068(9) -0.014(7) 0.035(8) 0.015(8)
C43 0.108(13) 0.106(12) 0.036(8) 0.007(8) 0.038(9) 0.045(10)
C44 0.122(16) 0.150(17) 0.051(10) 0.010(10) 0.009(10) 0.101(14)
C45 0.079(12) 0.106(13) 0.081(11) 0.033(10) 0.025(10) 0.001(10)
C46 0.061(10) 0.061(9) 0.091(11) 0.023(8) 0.028(9) 0.005(8)
C47 0.070(10) 0.076(11) 0.084(10) 0.043(9) 0.045(9) 0.012(8)
C48 0.082(11) 0.054(8) 0.053(8) -0.014(6) 0.013(8) -0.004(7)
C49 0.060(9) 0.100(12) 0.050(8) 0.007(8) 0.019(7) -0.012(8)
C50 0.106(13) 0.087(11) 0.058(9) -0.041(8) 0.022(9) -0.001(10)
C51 0.134(16) 0.084(12) 0.079(11) 0.009(10) 0.034(11) 0.036(11)
C52 0.103(12) 0.056(9) 0.070(9) -0.021(8) 0.040(9) 0.024(8)
C53 0.022(7) 0.108(11) 0.059(8) 0.000(8) -0.015(6) 0.021(7)
C54 0.049(8) 0.072(9) 0.051(8) -0.004(7) 0.028(7) 0.022(7)
C55 0.076(10) 0.091(11) 0.079(10) 0.022(8) 0.054(8) 0.027(8)
C56 0.037(7) 0.032(6) 0.032(6) 0.006(5) 0.000(5) 0.022(5)
C57 0.094(12) 0.095(11) 0.063(9) -0.010(8) 0.051(9) 0.036(9)
C58 0.029(7) 0.086(10) 0.056(8) -0.005(7) 0.029(7) 0.000(7)
C59 0.165(17) 0.048(9) 0.074(10) 0.025(8) 0.047(11) 0.006(10)
C60 0.068(9) 0.064(9) 0.089(10) 0.017(8) 0.051(8) 0.011(8)
C61 0.025(7) 0.055(8) 0.036(6) -0.004(6) 0.008(5) -0.003(6)
C62 0.088(11) 0.057(9) 0.102(11) 0.044(8) 0.066(10) 0.047(8)
C63 0.117(18) 0.20(2) 0.18(2) 0.012(19) -0.011(16) -0.040(18)
C64 0.082(11) 0.065(10) 0.088(11) 0.014(9) -0.030(9) -0.026(9)
C65 0.131(15) 0.073(11) 0.135(15) 0.039(10) 0.108(13) 0.018(10)
C66 0.085(15) 0.33(3) 0.089(15) 0.042(18) -0.051(12) -0.059(19)
C67 0.18(2) 0.19(2) 0.123(19) 0.022(17) -0.057(17) 0.08(2)
C68 0.17(2) 0.129(19) 0.22(3) -0.030(18) 0.07(2) -0.045(17)
N4 0.090(10) 0.105(11) 0.085(9) 0.006(8) 0.009(8) -0.020(9)
C69 0.139(17) 0.127(15) 0.066(11) 0.048(11) 0.048(12) 0.018(13)
C71 0.061(9) 0.094(11) 0.082(10) 0.010(8) 0.046(9) 0.019(8)
C72 0.081(12) 0.220(18) 0.115(14) 0.030(14) 0.029(12) 0.060(13)
C73 0.18(2) 0.25(2) 0.153(18) -0.079(16) 0.035(16) 0.067(18)
C74 0.141(18) 0.28(2) 0.150(18) -0.102(18) 0.023(15) 0.033(17)
C75 0.123(16) 0.30(2) 0.176(19) -0.065(19) 0.044(17) 0.017(19)
N5 0.136(13) 0.221(16) 0.100(11) -0.065(11) 0.048(10) 0.032(13)
C76 0.097(12) 0.113(12) 0.064(9) -0.035(9) 0.012(9) 0.030(10)
C77 0.054(10) 0.093(12) 0.195(18) 0.073(12) 0.065(11) 0.035(9)
C78 0.137(15) 0.068(10) 0.057(9) 0.026(8) 0.010(9) 0.015(10)
C79 0.073(10) 0.077(11) 0.089(12) -0.018(9) 0.015(9) 0.032(9)
C80 0.175(18) 0.084(11) 0.051(10) 0.029(9) 0.040(11) 0.039(12)
C81 0.26(3) 0.134(16) 0.078(12) -0.015(11) 0.104(16) 0.073(17)
C82 0.161(17) 0.030(8) 0.111(13) -0.017(8) 0.050(12) 0.015(9)
N6 0.139(12) 0.071(9) 0.094(10) -0.017(7) 0.079(9) 0.023(8)
C83 0.071(10) 0.089(11) 0.059(9) -0.018(8) 0.016(8) 0.028(9)
C84 0.070(10) 0.135(14) 0.062(9) 0.052(10) 0.046(8) 0.024(10)
C85 0.089(11) 0.057(9) 0.068(9) -0.009(7) 0.042(8) -0.001(8)
C86 0.081(11) 0.062(9) 0.079(10) -0.024(8) 0.037(8) -0.008(8)
C87 0.032(7) 0.053(8) 0.062(8) 0.002(6) 0.027(6) -0.003(6)
C88 0.069(9) 0.043(7) 0.053(8) 0.011(6) 0.041(7) -0.008(7)
C89 0.066(10) 0.078(10) 0.085(10) -0.002(8) 0.040(9) 0.016(8)
C90 0.084(11) 0.093(11) 0.052(8) 0.001(8) 0.036(8) -0.012(9)
C91 0.053(9) 0.064(9) 0.049(8) -0.029(7) 0.014(7) 0.029(7)
C92 0.048(9) 0.088(11) 0.103(12) -0.022(9) 0.019(9) -0.013(8)
C93 0.052(9) 0.088(11) 0.076(10) -0.019(8) 0.008(8) 0.044(8)
C94 0.076(11) 0.064(10) 0.089(11) -0.011(8) -0.007(9) -0.034(9)
C95 0.074(10) 0.062(9) 0.052(8) -0.002(7) -0.027(8) 0.020(8)
C96 0.051(9) 0.079(10) 0.050(8) -0.011(8) 0.005(7) -0.006(8)
C97 0.096(12) 0.064(9) 0.061(9) 0.005(7) 0.000(9) -0.027(9)
C98 0.19(2) 0.032(8) 0.114(14) -0.012(9) 0.073(14) -0.064(11)
C99 0.050(10) 0.099(13) 0.116(14) -0.021(11) -0.008(9) -0.012(9)
C100 0.092(14) 0.152(17) 0.086(12) 0.044(12) -0.011(11) -0.073(13)
C101 0.077(11) 0.061(10) 0.086(11) -0.013(9) -0.004(9) -0.008(8)
C102 0.101(12) 0.088(11) 0.093(11) 0.032(10) 0.054(10) 0.004(10)
C103 0.095(12) 0.043(8) 0.065(9) 0.022(7) 0.017(8) -0.012(8)
C104 0.20(3) 0.38(4) 0.17(2) -0.13(3) 0.12(2) -0.18(3)
C105 0.106(12) 0.079(11) 0.101(12) -0.035(9) 0.066(10) -0.071(10)
C106 0.091(11) 0.048(9) 0.084(11) 0.013(8) 0.027(9) 0.004(8)
C107 0.159(16) 0.047(9) 0.070(10) 0.001(7) 0.066(11) -0.033(9)
C108 0.125(14) 0.076(11) 0.085(12) -0.015(9) 0.042(11) -0.011(10)
C109 0.23(3) 0.20(2) 0.091(15) -0.098(16) 0.064(16) -0.06(2)
N7 0.090(10) 0.137(13) 0.075(9) 0.002(9) 0.028(7) -0.058(9)
C110 0.088(11) 0.046(9) 0.134(14) -0.054(9) 0.064(11) -0.031(8)
C111 0.20(3) 0.22(3) 0.16(2) -0.06(2) -0.01(2) 0.02(2)
C112 0.091(13) 0.159(17) 0.106(14) -0.001(12) 0.012(11) -0.066(13)
C113 0.099(15) 0.17(2) 0.080(13) 0.020(13) 0.010(12) 0.017(14)
C114 0.19(3) 0.24(3) 0.16(2) -0.11(2) 0.066(19) 0.04(2)
C115 0.068(12) 0.136(16) 0.102(14) -0.022(11) -0.031(10) 0.046(11)
C116 0.125(15) 0.118(14) 0.069(10) -0.028(10) 0.028(10) 0.056(12)
N8 0.106(11) 0.087(9) 0.095(10) -0.012(8) 0.028(8) 0.021(8)
C117 0.076(12) 0.074(11) 0.129(16) 0.009(10) -0.003(11) 0.006(9)
C119 0.079(12) 0.160(18) 0.130(15) -0.021(13) 0.057(11) 0.025(12)
C120 0.108(13) 0.164(15) 0.121(14) 0.047(13) 0.070(13) 0.023(13)
C121 0.149(18) 0.26(2) 0.148(18) 0.021(17) 0.050(15) -0.098(18)
C122 0.18(2) 0.31(3) 0.21(2) 0.05(2) -0.01(2) -0.04(2)
C123 0.19(2) 0.27(2) 0.19(2) 0.153(18) 0.026(19) 0.02(2)
N9 0.088(11) 0.175(14) 0.144(13) 0.014(11) 0.020(10) 0.010(11)
C124 0.093(13) 0.161(16) 0.137(15) 0.035(13) 0.064(12) 0.026(12)
C125 0.088(12) 0.079(11) 0.069(10) -0.003(8) 0.040(9) -0.011(9)
C126 0.051(9) 0.072(10) 0.086(10) -0.042(8) 0.023(8) 0.024(7)
C127 0.054(8) 0.027(7) 0.066(8) 0.027(6) 0.027(7) 0.002(6)
C128 0.066(9) 0.068(9) 0.050(8) 0.015(7) 0.034(7) -0.002(7)
C129 0.070(9) 0.054(8) 0.054(8) 0.008(7) 0.023(7) 0.021(7)
C130 0.029(8) 0.119(13) 0.064(9) -0.039(9) -0.003(7) -0.010(8)
C131 0.051(8) 0.064(9) 0.054(8) 0.010(7) 0.008(7) 0.007(7)
C132 0.050(8) 0.054(8) 0.049(7) 0.021(6) 0.022(7) 0.036(7)
C133 0.039(8) 0.077(10) 0.062(9) 0.012(7) 0.019(7) -0.002(7)
C134 0.052(9) 0.095(11) 0.076(10) 0.026(9) 0.037(8) 0.029(9)
C135 0.072(11) 0.115(13) 0.096(12) -0.021(11) 0.040(10) -0.013(11)
C136 0.072(10) 0.018(7) 0.097(11) -0.013(6) 0.011(9) 0.002(7)
C137 0.042(9) 0.083(11) 0.089(11) -0.007(9) 0.003(8) 0.034(8)
C138 0.072(10) 0.042(8) 0.063(9) -0.004(6) 0.019(8) -0.020(7)
C139 0.091(11) 0.035(8) 0.045(8) -0.012(6) 0.014(8) -0.001(7)
C140 0.104(12) 0.026(7) 0.073(9) -0.001(7) 0.020(9) -0.011(7)
C141 0.060(9) 0.083(10) 0.058(8) 0.029(8) 0.036(8) 0.027(8)
C142 0.087(11) 0.080(10) 0.045(8) 0.031(7) 0.024(8) 0.071(9)
C143 0.052(8) 0.056(8) 0.028(6) 0.006(6) -0.014(6) -0.003(7)
C144 0.108(13) 0.096(12) 0.039(8) 0.000(8) 0.013(9) 0.063(10)
C145 0.057(9) 0.081(10) 0.047(7) -0.006(7) 0.028(7) 0.018(7)
C146 0.052(10) 0.155(16) 0.169(17) 0.037(13) 0.074(11) 0.013(10)
C147 0.136(16) 0.122(14) 0.109(13) -0.039(11) 0.083(12) 0.013(12)
C148 0.073(10) 0.080(10) 0.056(9) 0.033(8) 0.026(8) 0.024(8)
C149 0.25(3) 0.077(12) 0.126(15) 0.035(11) 0.145(17) 0.053(14)
C150 0.22(2) 0.090(13) 0.133(16) 0.014(12) 0.112(17) 0.024(14)
C151 0.147(15) 0.056(9) 0.067(9) 0.026(8) 0.066(10) 0.043(9)
N10 0.186(14) 0.049(7) 0.053(7) 0.007(6) 0.057(8) -0.018(8)
C152 0.088(11) 0.073(10) 0.076(10) -0.016(8) 0.050(9) 0.007(8)
C153 0.19(2) 0.16(2) 0.16(2) -0.035(16) -0.003(17) 0.112(18)
C154 0.084(11) 0.072(9) 0.056(8) 0.014(7) 0.021(8) 0.028(8)
C155 0.067(11) 0.150(15) 0.032(7) 0.019(9) -0.024(7) -0.023(11)
C156 0.068(11) 0.088(12) 0.124(14) 0.037(10) 0.011(10) -0.003(9)
C157 0.049(12) 0.22(3) 0.24(3) 0.10(2) 0.028(15) 0.020(14)
C158 0.057(10) 0.112(13) 0.093(12) -0.032(10) 0.007(9) -0.013(10)
N11 0.094(11) 0.144(13) 0.107(11) 0.024(10) 0.034(9) -0.009(10)
C159 0.064(10) 0.084(10) 0.058(9) 0.003(8) 0.019(8) 0.010(8)
C160 0.119(14) 0.068(10) 0.100(12) -0.028(9) 0.006(11) 0.012(10)
C161 0.116(13) 0.114(13) 0.061(9) -0.044(9) 0.035(9) 0.031(10)
C162 0.087(11) 0.068(9) 0.059(8) -0.017(7) 0.011(8) 0.032(8)
C163 0.080(11) 0.122(12) 0.058(9) -0.057(8) -0.022(8) 0.030(9)
C164 0.074(10) 0.143(13) 0.060(9) -0.025(9) 0.024(8) 0.011(10)
C165 0.047(9) 0.104(11) 0.082(10) -0.003(8) 0.026(8) 0.031(8)
N12 0.092(9) 0.117(10) 0.083(8) -0.010(7) 0.025(8) 0.037(8)
C166 0.159(15) 0.132(14) 0.089(11) -0.025(10) 0.060(11) 0.087(12)
C170 0.115(16) 0.154(18) 0.20(2) 0.071(16) 0.073(16) 0.063(14)
C171 0.37(5) 0.26(4) 0.31(4) -0.03(3) 0.27(4) -0.08(4)
C172 0.21(3) 0.20(3) 0.44(5) 0.00(3) 0.20(4) -0.01(2)
C441 0.148(18) 0.171(19) 0.087(13) -0.028(12) 0.023(13) -0.084(15)
C999 0.046(8) 0.058(8) 0.044(7) -0.028(7) -0.001(6) 0.014(7)
Cl6 0.068(3) 0.240(6) 0.101(3) 0.015(4) 0.029(3) 0.016(4)
Cl7 0.118(8) 0.098(7) 0.176(10) 0.005(6) 0.064(7) 0.009(6)
Cl5 0.182(9) 0.060(5) 0.038(4) 0.005(3) -0.008(5) -0.009(5)
C21 0.23(3) 0.20(2) 0.16(2) -0.105(18) 0.11(2) -0.16(2)

loop_
_atom_type_symbol
_atom_type_description
_atom_type_scat_dispersion_real
_atom_type_scat_dispersion_imag
_atom_type_scat_source
C C 0.0033 0.0016 'International Tables Vol C Tables 4.2.6.8 and 6.1.1.4'
H H 0.0000 0.0000 'International Tables Vol C Tables 4.2.6.8 and 6.1.1.4'
N N 0.0061 0.0033 'International Tables Vol C Tables 4.2.6.8 and 6.1.1.4'
O O 0.0106 0.0060 'International Tables Vol C Tables 4.2.6.8 and 6.1.1.4'
Cl Cl 0.1484 0.1585 'International Tables Vol C Tables 4.2.6.8 and 6.1.1.4'
Ag Ag -0.8971 1.1015 'International Tables Vol C Tables 4.2.6.8 and 6.1.1.4'

loop_
_geom_angle_atom_site_label_1
_geom_angle_atom_site_label_2
_geom_angle_atom_site_label_3
_geom_angle
_geom_angle_site_symmetry_1
_geom_angle_site_symmetry_3
_geom_angle_publ_flag
N4 Ag1 N1 165.1(4) . . ?
N6 Ag2 N2 176.9(4) . . ?
N5 Ag3 N3 174.6(4) . . ?
N10 Ag4 N7 174.0(3) . . ?
N10 Ag4 O42 100.7(4) . . ?
N7 Ag4 O42 85.3(4) . . ?
N11 Ag5 N9 169.2(4) . . ?
N12 Ag6 N8 173.4(3) . . ?
O102 Cl1 O105 116.5(12) . . ?
O102 Cl1 O106 115.4(13) . . ?
O105 Cl1 O106 116.7(10) . . ?
O102 Cl1 O104 96.5(12) . . ?
O105 Cl1 O104 104.6(9) . . ?
O106 Cl1 O104 103.1(10) . . ?
O102 Cl1 O103 53.3(10) . . ?
O105 Cl1 O103 99.2(9) . . ?
O106 Cl1 O103 141.2(10) . . ?
O104 Cl1 O103 50.7(7) . . ?
O602 Cl2 O605 118.7(15) . . ?
O602 Cl2 O604 114.5(11) . . ?
O605 Cl2 O604 117.4(12) . . ?
O602 Cl2 O601 45.3(11) . . ?
O605 Cl2 O601 86.7(14) . . ?
O604 Cl2 O601 110.4(10) . . ?
O602 Cl2 O603 53.0(12) . . ?
O605 Cl2 O603 125.8(14) . . ?
O604 Cl2 O603 111.7(10) . . ?
O601 Cl2 O603 97.2(12) . . ?
O304 Cl3 O302 110.1(10) . . ?
O304 Cl3 O303 110.9(11) . . ?
O302 Cl3 O303 104.5(10) . . ?
O304 Cl3 O301 116.4(12) . . ?
O302 Cl3 O301 104.8(12) . . ?
O303 Cl3 O301 109.3(13) . . ?
O404 Cl4 O401 122.1(12) . . ?
O404 Cl4 O403 101.0(11) . . ?
O401 Cl4 O403 97.4(12) . . ?
O404 Cl4 O402 110.3(10) . . ?
O401 Cl4 O402 112.1(11) . . ?
O403 Cl4 O402 112.4(11) . . ?
C3 O1 C21 87(2) . . ?
C3 O1 C4 43.6(14) . . ?
C21 O1 C4 130.4(15) . . ?
C22 O2 C4 118.9(14) . . ?
C10 O3 C28 112.6(12) . . ?
C11 O4 C29 121.0(8) . . ?
C17 O5 C35 109.4(9) . . ?
C18 O6 C36 124.9(12) . . ?
C44 O7 C63 108.1(10) . . ?
C64 O8 C45 118.8(9) . . ?
C51 O9 C70B 119.3(14) . . ?
C51 O9 C70A 105.8(9) . . ?
C70B O9 C70A 42.3(12) . . ?
C71 O10 C52 114.2(10) . . ?
C58 O11 C77 113.0(8) . . ?
C59 O12 C78 117.2(8) . . ?
C86 O13 C104 120.8(9) . . ?
C87 O14 C105 116.5(7) . . ?
C93 O15 C111 119.4(11) . . ?
C94 O16 C112 115.9(10) . . ?
C18A O17 C100 106(3) . . ?
C18A O17 C18B 77(5) . . ?
C100 O17 C18B 105(5) . . ?
C119 O18 C101 117.7(12) . . ?
C146 O19 C127 119.8(7) . . ?
C128 O20 C147 119.0(7) . . ?
C153 O21 C134 118.5(10) . . ?
C154 O22 C135 117.0(9) . . ?
C160 O23 C141 112.4(9) . . ?
C142 O24 C161 129.5(9) . . ?
Cl1 O102 O103 71.7(14) . . ?
O104 O103 O102 105.7(17) . . ?
O104 O103 Cl1 59.7(9) . . ?
O102 O103 Cl1 55.0(12) . . ?
O602 O601 Cl2 55.0(16) . . ?
O602 O603 Cl2 48.9(12) . . ?
C170 O42 Ag4 144.9(15) . . ?
C169 N13 C168 108(3) . . ?
C169 N13 C167 121(2) . . ?
C168 N13 C167 128(2) . . ?
C170 N14 C171 139(3) . . ?
C170 N14 C172 122.3(19) . . ?
C171 N14 C172 99(3) . . ?
C2 C1 C6 120.0 . . ?
C2 C1 C441 124.5(10) . . ?
C6 C1 C441 115.5(10) . . ?
C3 C2 C1 120.0 . . ?
C3 C2 H2 120.0 . . ?
C1 C2 H2 120.0 . . ?
O1 C3 C4 94(2) . . ?
O1 C3 C2 146(2) . . ?
C4 C3 C2 120.0 . . ?
C3 C4 C5 120.0 . . ?
C3 C4 O2 117.2(9) . . ?
C5 C4 O2 122.8(9) . . ?
C3 C4 O1 42.8(11) . . ?
C5 C4 O1 162.5(11) . . ?
O2 C4 O1 74.5(10) . . ?
C4 C5 C6 120.0 . . ?
C4 C5 H5 120.0 . . ?
C6 C5 H5 120.0 . . ?
C5 C6 C1 120.0 . . ?
C5 C6 C7 114.4 . . ?
C1 C6 C7 125.5 . . ?
C6 C7 C8 117.3(5) . . ?
C6 C7 H7A 108.0 . . ?
C8 C7 H7A 108.0 . . ?
C6 C7 H7B 108.0 . . ?
C8 C7 H7B 108.0 . . ?
H7A C7 H7B 107.2 . . ?
C9 C8 C13 120.0 . . ?
C9 C8 C7 116.5(6) . . ?
C13 C8 C7 122.6(6) . . ?
C10 C9 C8 120.0 . . ?
C10 C9 H9 120.0 . . ?
C8 C9 H9 120.0 . . ?
O3 C10 C11 109.1(7) . . ?
O3 C10 C9 130.7(7) . . ?
C11 C10 C9 120.0 . . ?
O4 C11 C10 118.8(6) . . ?
O4 C11 C12 121.1(6) . . ?
C10 C11 C12 120.0 . . ?
C11 C12 C13 120.0 . . ?
C11 C12 H12 120.0 . . ?
C13 C12 H12 120.0 . . ?
C12 C13 C8 120.0 . . ?
C12 C13 C14 117.9 . . ?
C8 C13 C14 122.0 . . ?
C15 C14 C13 115.0(5) . . ?
C15 C14 H14A 108.5 . . ?
C13 C14 H14A 108.5 . . ?
C15 C14 H14B 108.5 . . ?
C13 C14 H14B 108.5 . . ?
H14A C14 H14B 107.5 . . ?
C16 C15 C20 120.0 . . ?
C16 C15 C14 115.9(6) . . ?
C20 C15 C14 124.0(7) . . ?
C15 C16 C17 120.0 . . ?
C15 C16 H16 120.0 . . ?
C17 C16 H16 120.0 . . ?
C18 C17 C16 120.0 . . ?
C18 C17 O5 109.6(7) . . ?
C16 C17 O5 130.3(8) . . ?
O6 C18 C19 120.7(9) . . ?
O6 C18 C17 119.3(9) . . ?
C19 C18 C17 120.0 . . ?
C18 C19 C20 120.0 . . ?
C18 C19 H19 120.0 . . ?
C20 C19 H19 120.0 . . ?
C19 C20 C15 120.0 . . ?
C19 C20 C441 120.7(11) . . ?
C15 C20 C441 119.3(11) . . ?
O2 C22 C23 108(2) . . ?
O2 C22 H22A 110.1 . . ?
C23 C22 H22A 110.1 . . ?
O2 C22 H22B 110.1 . . ?
C23 C22 H22B 110.1 . . ?
H22A C22 H22B 108.4 . . ?
C24 C23 C27 120.0 . . ?
C24 C23 C22 123.3(8) . . ?
C27 C23 C22 116.0(8) . . ?
C25 C24 C23 120.0 . . ?
C25 C24 H24 120.0 . . ?
C23 C24 H24 120.0 . . ?
C26 C25 C24 120.0 . . ?
C26 C25 H25 120.0 . . ?
C24 C25 H25 120.0 . . ?
C25 C26 N1 120.0 . . ?
C25 C26 H26 120.0 . . ?
N1 C26 H26 120.0 . . ?
C27 N1 C26 120.0 . . ?
C27 N1 Ag1 107.9(5) . . ?
C26 N1 Ag1 131.1(4) . . ?
N1 C27 C23 120.0 . . ?
N1 C27 H27 120.0 . . ?
C23 C27 H27 120.0 . . ?
O3 C28 H28A 109.5 . . ?
O3 C28 H28B 109.5 . . ?
H28A C28 H28B 109.5 . . ?
O3 C28 H28C 109.5 . . ?
H28A C28 H28C 109.5 . . ?
H28B C28 H28C 109.5 . . ?
O4 C29 C30 109.9(8) . . ?
O4 C29 H29A 109.7 . . ?
C30 C29 H29A 109.7 . . ?
O4 C29 H29B 109.7 . . ?
C30 C29 H29B 109.7 . . ?
H29A C29 H29B 108.2 . . ?
C31 C30 C34 120.0 . . ?
C31 C30 C29 124.6(5) . . ?
C34 C30 C29 115.3(5) . . ?
C32 C31 C30 120.0 . . ?
C32 C31 H31 120.0 . . ?
C30 C31 H31 120.0 . . ?
C31 C32 C33 120.0 . . ?
C31 C32 H32 120.0 . . ?
C33 C32 H32 120.0 . . ?
N2 C33 C32 120.0 . . ?
N2 C33 H33 120.0 . . ?
C32 C33 H33 120.0 . . ?
C33 N2 C34 120.0 . . ?
C33 N2 Ag2 120.3(3) . . ?
C34 N2 Ag2 119.7(3) . . ?
N2 C34 C30 120.0 . . ?
N2 C34 H34 120.0 . . ?
C30 C34 H34 120.0 . . ?
O5 C35 H35A 109.5 . . ?
O5 C35 H35B 109.5 . . ?
H35A C35 H35B 109.5 . . ?
O5 C35 H35C 109.5 . . ?
H35A C35 H35C 109.5 . . ?
H35B C35 H35C 109.5 . . ?
O6 C36 C37 107.9(12) . . ?
O6 C36 H36A 110.1 . . ?
C37 C36 H36A 110.1 . . ?
O6 C36 H36B 110.1 . . ?
C37 C36 H36B 110.1 . . ?
H36A C36 H36B 108.4 . . ?
C38 C37 C41 120.0 . . ?
C38 C37 C36 128.1(9) . . ?
C41 C37 C36 111.3(9) . . ?
C39 C38 C37 120.0 . . ?
C39 C38 H38 120.0 . . ?
C37 C38 H38 120.0 . . ?
C38 C39 C40 120.0 . . ?
C38 C39 H39 120.0 . . ?
C40 C39 H39 120.0 . . ?
N3 C40 C39 120.0 . . ?
N3 C40 H40 120.0 . . ?
C39 C40 H40 120.0 . . ?
C40 N3 C41 120.0 . . ?
C40 N3 Ag3 120.4(6) . . ?
C41 N3 Ag3 119.5(6) . . ?
N3 C41 C37 120.0 . . ?
N3 C41 H41 120.0 . . ?
C37 C41 H41 120.0 . . ?
C43 C42 C47 120.0 . . ?
C43 C42 C62 118.8(5) . . ?
C47 C42 C62 120.6(5) . . ?
C44 C43 C42 120.0 . . ?
C44 C43 H43 120.0 . . ?
C42 C43 H43 120.0 . . ?
C43 C44 C45 120.0 . . ?
C43 C44 O7 129.9(8) . . ?
C45 C44 O7 109.4(8) . . ?
C44 C45 C46 120.0 . . ?
C44 C45 O8 115.5(6) . . ?
C46 C45 O8 124.4(6) . . ?
C47 C46 C45 120.0 . . ?
C47 C46 H46 120.0 . . ?
C45 C46 H46 120.0 . . ?
C46 C47 C42 120.0 . . ?
C46 C47 C48 120.5 . . ?
C42 C47 C48 119.5 . . ?
C49 C48 C47 113.2(5) . . ?
C49 C48 H48A 108.9 . . ?
C47 C48 H48A 108.9 . . ?
C49 C48 H48B 108.9 . . ?
C47 C48 H48B 108.9 . . ?
H48A C48 H48B 107.8 . . ?
C50 C49 C54 120.0 . . ?
C50 C49 C48 123.1(6) . . ?
C54 C49 C48 116.8(6) . . ?
C49 C50 C51 120.0 . . ?
C49 C50 H50 120.0 . . ?
C51 C50 H50 120.0 . . ?
C52 C51 C50 120.0 . . ?
C52 C51 O9 118.0(7) . . ?
C50 C51 O9 121.9(7) . . ?
C53 C52 C51 120.0 . . ?
C53 C52 O10 126.0(7) . . ?
C51 C52 O10 114.0(7) . . ?
C54 C53 C52 120.0 . . ?
C54 C53 H53 120.0 . . ?
C52 C53 H53 120.0 . . ?
C53 C54 C49 120.0 . . ?
C53 C54 C55 112.6 . . ?
C49 C54 C55 127.1 . . ?
C56 C55 C54 99.6(4) . . ?
C56 C55 H55A 111.9 . . ?
C54 C55 H55A 111.9 . . ?
C56 C55 H55B 111.9 . . ?
C54 C55 H55B 111.9 . . ?
H55A C55 H55B 109.6 . . ?
C57 C56 C61 120.0 . . ?
C57 C56 C55 113.5(5) . . ?
C61 C56 C55 126.2(5) . . ?
C56 C57 C58 120.0 . . ?
C56 C57 H57 120.0 . . ?
C58 C57 H57 120.0 . . ?
C59 C58 C57 120.0 . . ?
C59 C58 O11 110.3(6) . . ?
C57 C58 O11 129.6(6) . . ?
C60 C59 C58 120.0 . . ?
C60 C59 O12 120.8(5) . . ?
C58 C59 O12 118.9(5) . . ?
C61 C60 C59 120.0 . . ?
C61 C60 H60 120.0 . . ?
C59 C60 H60 120.0 . . ?
C60 C61 C56 120.0 . . ?
C60 C61 C62 119.2 . . ?
C56 C61 C62 120.8 . . ?
C61 C62 C42 119.0(4) . . ?
C61 C62 H62A 107.6 . . ?
C42 C62 H62A 107.6 . . ?
C61 C62 H62B 107.6 . . ?
C42 C62 H62B 107.6 . . ?
H62A C62 H62B 107.0 . . ?
O7 C63 H63A 109.5 . . ?
O7 C63 H63B 109.5 . . ?
H63A C63 H63B 109.5 . . ?
O7 C63 H63C 109.5 . . ?
H63A C63 H63C 109.5 . . ?
H63B C63 H63C 109.5 . . ?
O8 C64 C65 113.9(10) . . ?
O8 C64 H64A 108.8 . . ?
C65 C64 H64A 108.8 . . ?
O8 C64 H64B 108.8 . . ?
C65 C64 H64B 108.8 . . ?
H64A C64 H64B 107.7 . . ?
C66 C65 C69 120.0 . . ?
C66 C65 C64 112.8(6) . . ?
C69 C65 C64 123.8(7) . . ?
C65 C66 C67 120.0 . . ?
C65 C66 H66 120.0 . . ?
C67 C66 H66 120.0 . . ?
C66 C67 C68 120.0 . . ?
C66 C67 H67 120.0 . . ?
C68 C67 H67 120.0 . . ?
N4 C68 C67 120.0 . . ?
N4 C68 H68 120.0 . . ?
C67 C68 H68 120.0 . . ?
C68 N4 C69 120.0 . . ?
C68 N4 Ag1 123.7(4) . . ?
C69 N4 Ag1 116.1(3) . . ?
N4 C69 C65 120.0 . . ?
N4 C69 H69 120.0 . . ?
C65 C69 H69 120.0 . . ?
O9 C70A H70A 109.5 . . ?
O9 C70A H70B 109.5 . . ?
H70A C70A H70B 109.5 . . ?
O9 C70A H70C 109.5 . . ?
H70A C70A H70C 109.5 . . ?
H70B C70A H70C 109.5 . . ?
O10 C71 C72 102.3(10) . . ?
O10 C71 H71A 111.3 . . ?
C72 C71 H71A 111.3 . . ?
O10 C71 H71B 111.3 . . ?
C72 C71 H71B 111.3 . . ?
H71A C71 H71B 109.2 . . ?
C73 C72 C76 120.0 . . ?
C73 C72 C71 116.5(6) . . ?
C76 C72 C71 123.2(6) . . ?
C74 C73 C72 120.0 . . ?
C74 C73 H73 120.0 . . ?
C72 C73 H73 120.0 . . ?
C73 C74 C75 120.0 . . ?
C73 C74 H74 120.0 . . ?
C75 C74 H74 120.0 . . ?
C74 C75 N5 120.0 . . ?
C74 C75 H75 120.0 . . ?
N5 C75 H75 120.0 . . ?
C76 N5 C75 120.0 . . ?
C76 N5 Ag3 113.6(4) . . ?
C75 N5 Ag3 124.5(3) . . ?
N5 C76 C72 120.0 . . ?
N5 C76 H76 120.0 . . ?
C72 C76 H76 120.0 . . ?
O11 C77 H77A 109.5 . . ?
O11 C77 H77B 109.5 . . ?
H77A C77 H77B 109.5 . . ?
O11 C77 H77C 109.5 . . ?
H77A C77 H77C 109.5 . . ?
H77B C77 H77C 109.5 . . ?
O12 C78 C79 101.6(9) . . ?
O12 C78 H78A 111.5 . . ?
C79 C78 H78A 111.5 . . ?
O12 C78 H78B 111.5 . . ?
C79 C78 H78B 111.5 . . ?
H78A C78 H78B 109.3 . . ?
C80 C79 C83 120.0 . . ?
C80 C79 C78 121.5(7) . . ?
C83 C79 C78 118.3(7) . . ?
C79 C80 C81 120.0 . . ?
C79 C80 H80 120.0 . . ?
C81 C80 H80 120.0 . . ?
C82 C81 C80 120.0 . . ?
C82 C81 H81 120.0 . . ?
C80 C81 H81 120.0 . . ?
C81 C82 N6 120.0 . . ?
C81 C82 H82 120.0 . . ?
N6 C82 H82 120.0 . . ?
C83 N6 C82 120.0 . . ?
C83 N6 Ag2 124.0(5) . . ?
C82 N6 Ag2 115.8(4) . . ?
N6 C83 C79 120.0 . . ?
N6 C83 H83 120.0 . . ?
C79 C83 H83 120.0 . . ?
C85 C84 C89 120.0 . . ?
C85 C84 C999 113.0(6) . . ?
C89 C84 C999 126.5(6) . . ?
C84 C85 C86 120.0 . . ?
C84 C85 H85 120.0 . . ?
C86 C85 H85 120.0 . . ?
O13 C86 C85 123.5(7) . . ?
O13 C86 C87 116.4(7) . . ?
C85 C86 C87 120.0 . . ?
O14 C87 C86 117.1(6) . . ?
O14 C87 C88 122.8(6) . . ?
C86 C87 C88 120.0 . . ?
C89 C88 C87 120.0 . . ?
C89 C88 H88 120.0 . . ?
C87 C88 H88 120.0 . . ?
C88 C89 C84 120.0 . . ?
C88 C89 C90 118.2 . . ?
C84 C89 C90 121.8 . . ?
C91 C90 C89 107.6(4) . . ?
C91 C90 H90A 110.2 . . ?
C89 C90 H90A 110.2 . . ?
C91 C90 H90B 110.2 . . ?
C89 C90 H90B 110.2 . . ?
H90A C90 H90B 108.5 . . ?
C92 C91 C96 120.0 . . ?
C92 C91 C90 114.8(6) . . ?
C96 C91 C90 125.1(6) . . ?
C93 C92 C91 120.0 . . ?
C93 C92 H92 120.0 . . ?
C91 C92 H92 120.0 . . ?
O15 C93 C92 120.0(8) . . ?
O15 C93 C94 120.0(8) . . ?
C92 C93 C94 120.0 . . ?
C95 C94 C93 120.0 . . ?
C95 C94 O16 122.8(8) . . ?
C93 C94 O16 117.0(8) . . ?
C94 C95 C96 120.0 . . ?
C94 C95 H95 120.0 . . ?
C96 C95 H95 120.0 . . ?
C95 C96 C91 120.0 . . ?
C95 C96 C97 113.2 . . ?
C91 C96 C97 126.5 . . ?
C98 C97 C96 112.3(5) . . ?
C98 C97 H97A 109.1 . . ?
C96 C97 H97A 109.1 . . ?
C98 C97 H97B 109.1 . . ?
C96 C97 H97B 109.1 . . ?
H97A C97 H97B 107.9 . . ?
C99 C98 C103 120.0 . . ?
C99 C98 C97 110.8(6) . . ?
C103 C98 C97 128.9(6) . . ?
C98 C99 C100 120.0 . . ?
C98 C99 H99 120.0 . . ?
C100 C99 H99 120.0 . . ?
C99 C100 C101 120.0 . . ?
C99 C100 O17 130.1(9) . . ?
C101 C100 O17 109.6(9) . . ?
C102 C101 C100 120.0 . . ?
C102 C101 O18 120.4(7) . . ?
C100 C101 O18 119.6(7) . . ?
C101 C102 C103 120.0 . . ?
C101 C102 H102 120.0 . . ?
C103 C102 H102 120.0 . . ?
C102 C103 C98 120.0 . . ?
C102 C103 C999 115.1(6) . . ?
C98 C103 C999 124.8(6) . . ?
O13 C104 H10A 109.5 . . ?
O13 C104 H10B 109.5 . . ?
H10A C104 H10B 109.5 . . ?
O13 C104 H10C 109.5 . . ?
H10A C104 H10C 109.5 . . ?
H10B C104 H10C 109.5 . . ?
O14 C105 C106 105.8(9) . . ?
O14 C105 H10D 110.6 . . ?
C106 C105 H10D 110.6 . . ?
O14 C105 H10E 110.6 . . ?
C106 C105 H10E 110.6 . . ?
H10D C105 H10E 108.7 . . ?
C107 C106 C110 120.0 . . ?
C107 C106 C105 123.6(6) . . ?
C110 C106 C105 116.3(6) . . ?
C108 C107 C106 120.0 . . ?
C108 C107 H107 120.0 . . ?
C106 C107 H107 120.0 . . ?
C107 C108 C109 120.0 . . ?
C107 C108 H108 120.0 . . ?
C109 C108 H108 120.0 . . ?
N7 C109 C108 120.0 . . ?
N7 C109 H109 120.0 . . ?
C108 C109 H109 120.0 . . ?
C109 N7 C110 120.0 . . ?
C109 N7 Ag4 118.3(3) . . ?
C110 N7 Ag4 121.2(3) . . ?
N7 C110 C106 120.0 . . ?
N7 C110 H110 120.0 . . ?
C106 C110 H110 120.0 . . ?
O15 C111 H11A 109.5 . . ?
O15 C111 H11B 109.5 . . ?
H11A C111 H11B 109.5 . . ?
O15 C111 H11C 109.5 . . ?
H11A C111 H11C 109.5 . . ?
H11B C111 H11C 109.5 . . ?
O16 C112 C113 99.8(10) . . ?
O16 C112 H11D 111.8 . . ?
C113 C112 H11D 111.8 . . ?
O16 C112 H11E 111.8 . . ?
C113 C112 H11E 111.8 . . ?
H11D C112 H11E 109.5 . . ?
C114 C113 C117 120.0 . . ?
C114 C113 C112 119.4(6) . . ?
C117 C113 C112 120.3(6) . . ?
C113 C114 C115 120.0 . . ?
C113 C114 H114 120.0 . . ?
C115 C114 H114 120.0 . . ?
C116 C115 C114 120.0 . . ?
C116 C115 H115 120.0 . . ?
C114 C115 H115 120.0 . . ?
C115 C116 N8 120.0 . . ?
C115 C116 H116 120.0 . . ?
N8 C116 H116 120.0 . . ?
C117 N8 C116 120.0 . . ?
C117 N8 Ag6 123.8(4) . . ?
C116 N8 Ag6 116.0(3) . . ?
N8 C117 C113 120.0 . . ?
N8 C117 H117 120.0 . . ?
C113 C117 H117 120.0 . . ?
O18 C119 C120 102.6(14) . . ?
O18 C119 H11F 111.3 . . ?
C120 C119 H11F 111.3 . . ?
O18 C119 H11G 111.3 . . ?
C120 C119 H11G 111.3 . . ?
H11F C119 H11G 109.2 . . ?
C121 C120 C124 120.0 . . ?
C121 C120 C119 112.6(11) . . ?
C124 C120 C119 127.4(11) . . ?
C120 C121 C122 120.0 . . ?
C120 C121 H121 120.0 . . ?
C122 C121 H121 120.0 . . ?
C123 C122 C121 120.0 . . ?
C123 C122 H122 120.0 . . ?
C121 C122 H122 120.0 . . ?
C122 C123 N9 120.0 . . ?
C122 C123 H123 120.0 . . ?
N9 C123 H123 120.0 . . ?
C123 N9 C124 120.0 . . ?
C123 N9 Ag5 117.6(8) . . ?
C124 N9 Ag5 120.3(8) . . ?
N9 C124 C120 120.0 . . ?
N9 C124 H124 120.0 . . ?
C120 C124 H124 120.0 . . ?
C126 C125 C130 120.0 . . ?
C126 C125 C145 112.3(5) . . ?
C130 C125 C145 127.6(5) . . ?
C125 C126 C127 120.0 . . ?
C125 C126 H126 120.0 . . ?
C127 C126 H126 120.0 . . ?
C126 C127 C128 120.0 . . ?
C126 C127 O19 123.1(6) . . ?
C128 C127 O19 116.9(6) . . ?
O20 C128 C127 119.1(5) . . ?
O20 C128 C129 120.9(5) . . ?
C127 C128 C129 120.0 . . ?
C130 C129 C128 120.0 . . ?
C130 C129 H129 120.0 . . ?
C128 C129 H129 120.0 . . ?
C129 C130 C125 120.0 . . ?
C129 C130 C131 118.9 . . ?
C125 C130 C131 120.4 . . ?
C130 C131 C132 107.4(4) . . ?
C130 C131 H13A 110.2 . . ?
C132 C131 H13A 110.2 . . ?
C130 C131 H13B 110.2 . . ?
C132 C131 H13B 110.2 . . ?
H13A C131 H13B 108.5 . . ?
C133 C132 C137 120.0 . . ?
C133 C132 C131 116.8(5) . . ?
C137 C132 C131 123.2(5) . . ?
C134 C133 C132 120.0 . . ?
C134 C133 H133 120.0 . . ?
C132 C133 H133 120.0 . . ?
C133 C134 C135 120.0 . . ?
C133 C134 O21 122.9(7) . . ?
C135 C134 O21 117.0(7) . . ?
O22 C135 C136 124.9(7) . . ?
O22 C135 C134 115.0(7) . . ?
C136 C135 C134 120.0 . . ?
C135 C136 C137 120.0 . . ?
C135 C136 H136 120.0 . . ?
C137 C136 H136 120.0 . . ?
C136 C137 C132 120.0 . . ?
C136 C137 C138 115.9 . . ?
C132 C137 C138 124.1 . . ?
C139 C138 C137 111.4(4) . . ?
C139 C138 H13C 109.3 . . ?
C137 C138 H13C 109.3 . . ?
C139 C138 H13D 109.3 . . ?
C137 C138 H13D 109.3 . . ?
H13C C138 H13D 108.0 . . ?
C140 C139 C144 120.0 . . ?
C140 C139 C138 116.2(5) . . ?
C144 C139 C138 123.8(5) . . ?
C141 C140 C139 120.0 . . ?
C141 C140 H140 120.0 . . ?
C139 C140 H140 120.0 . . ?
C142 C141 C140 120.0 . . ?
C142 C141 O23 113.9(6) . . ?
C140 C141 O23 126.0(6) . . ?
O24 C142 C141 118.5(6) . . ?
O24 C142 C143 121.5(6) . . ?
C141 C142 C143 120.0 . . ?
C144 C143 C142 120.0 . . ?
C144 C143 H143 120.0 . . ?
C142 C143 H143 120.0 . . ?
C143 C144 C139 120.0 . . ?
C143 C144 C145 111.1 . . ?
C139 C144 C145 128.8 . . ?
C144 C145 C125 106.6(3) . . ?
C144 C145 H14C 110.4 . . ?
C125 C145 H14C 110.4 . . ?
C144 C145 H14D 110.4 . . ?
C125 C145 H14D 110.4 . . ?
H14C C145 H14D 108.6 . . ?
O19 C146 H14E 109.5 . . ?
O19 C146 H14F 109.5 . . ?
H14E C146 H14F 109.5 . . ?
O19 C146 H14G 109.5 . . ?
H14E C146 H14G 109.5 . . ?
H14F C146 H14G 109.5 . . ?
O20 C147 C148 102.1(8) . . ?
O20 C147 H14H 111.3 . . ?
C148 C147 H14H 111.3 . . ?
O20 C147 H14I 111.3 . . ?
C148 C147 H14I 111.3 . . ?
H14H C147 H14I 109.2 . . ?
C149 C148 C152 120.0 . . ?
C149 C148 C147 117.0(5) . . ?
C152 C148 C147 122.6(5) . . ?
C148 C149 C150 120.0 . . ?
C148 C149 H149 120.0 . . ?
C150 C149 H149 120.0 . . ?
C149 C150 C151 120.0 . . ?
C149 C150 H150 120.0 . . ?
C151 C150 H150 120.0 . . ?
N10 C151 C150 120.0 . . ?
N10 C151 H151 120.0 . . ?
C150 C151 H151 120.0 . . ?
C151 N10 C152 120.0 . . ?
C151 N10 Ag4 120.5(3) . . ?
C152 N10 Ag4 119.0(3) . . ?
N10 C152 C148 120.0 . . ?
N10 C152 H152 120.0 . . ?
C148 C152 H152 120.0 . . ?
O21 C153 H15A 109.5 . . ?
O21 C153 H15B 109.5 . . ?
H15A C153 H15B 109.5 . . ?
O21 C153 H15C 109.5 . . ?
H15A C153 H15C 109.5 . . ?
H15B C153 H15C 109.5 . . ?
O22 C154 C155 109.6(9) . . ?
O22 C154 H15D 109.7 . . ?
C155 C154 H15D 109.7 . . ?
O22 C154 H15E 109.8 . . ?
C155 C154 H15E 109.8 . . ?
H15D C154 H15E 108.2 . . ?
C156 C155 C159 120.0 . . ?
C156 C155 C154 128.2(4) . . ?
C159 C155 C154 111.8(4) . . ?
C157 C156 C155 120.0 . . ?
C157 C156 H156 120.0 . . ?
C155 C156 H156 120.0 . . ?
C156 C157 C158 120.0 . . ?
C156 C157 H157 120.0 . . ?
C158 C157 H157 120.0 . . ?
C157 C158 N11 120.0 . . ?
C157 C158 H158 120.0 . . ?
N11 C158 H158 120.0 . . ?
C159 N11 C158 120.0 . . ?
C159 N11 Ag5 123.5(3) . . ?
C158 N11 Ag5 115.9(4) . . ?
N11 C159 C155 120.0 . . ?
N11 C159 H159 120.0 . . ?
C155 C159 H159 120.0 . . ?
O23 C160 H16A 109.5 . . ?
O23 C160 H16B 109.5 . . ?
H16A C160 H16B 109.5 . . ?
O23 C160 H16C 109.5 . . ?
H16A C160 H16C 109.5 . . ?
H16B C160 H16C 109.5 . . ?
C162 C161 O24 116.1(9) . . ?
C162 C161 H16D 108.3 . . ?
O24 C161 H16D 108.3 . . ?
C162 C161 H16E 108.3 . . ?
O24 C161 H16E 108.3 . . ?
H16D C161 H16E 107.4 . . ?
C161 C162 C163 120.0(7) . . ?
C161 C162 C166 119.9(7) . . ?
C163 C162 C166 120.0 . . ?
C164 C163 C162 120.0 . . ?
C164 C163 H163 120.0 . . ?
C162 C163 H163 120.0 . . ?
C165 C164 C163 120.0 . . ?
C165 C164 H164 120.0 . . ?
C163 C164 H164 120.0 . . ?
N12 C165 C164 120.0 . . ?
N12 C165 H165 120.0 . . ?
C164 C165 H165 120.0 . . ?
C165 N12 C166 120.0 . . ?
C165 N12 Ag6 117.1(4) . . ?
C166 N12 Ag6 122.9(4) . . ?
N12 C166 C162 120.0 . . ?
N12 C166 H166 120.0 . . ?
C162 C166 H166 120.0 . . ?
O41 C167 N13 115(2) . . ?
O41 C167 H167 122.7 . . ?
N13 C167 H167 122.7 . . ?
N13 C168 H16F 109.5 . . ?
N13 C168 H16G 109.5 . . ?
H16F C168 H16G 109.5 . . ?
N13 C168 H16H 109.5 . . ?
H16F C168 H16H 109.5 . . ?
H16G C168 H16H 109.5 . . ?
N14 C170 O42 121(2) . . ?
N14 C170 H170 119.6 . . ?
O42 C170 H170 119.6 . . ?
N14 C171 H17A 109.5 . . ?
N14 C171 H17B 109.5 . . ?
H17A C171 H17B 109.5 . . ?
N14 C171 H17C 109.5 . . ?
H17A C171 H17C 109.5 . . ?
H17B C171 H17C 109.5 . . ?
N14 C172 H17D 109.5 . . ?
N14 C172 H17E 109.5 . . ?
H17D C172 H17E 109.5 . . ?
N14 C172 H17F 109.5 . . ?
H17D C172 H17F 109.5 . . ?
H17E C172 H17F 109.5 . . ?
C20 C441 C1 115.8(12) . . ?
C20 C441 H44A 108.3 . . ?
C1 C441 H44A 108.3 . . ?
C20 C441 H44B 108.3 . . ?
C1 C441 H44B 108.3 . . ?
H44A C441 H44B 107.4 . . ?
C103 C999 C84 117.8(8) . . ?
C103 C999 H99A 107.9 . . ?
C84 C999 H99A 107.9 . . ?
C103 C999 H99B 107.9 . . ?
C84 C999 H99B 107.9 . . ?
H99A C999 H99B 107.2 . . ?
O70 Cl6 O44 108.2(13) . . ?
O70 Cl6 O45 88.9(17) . . ?
O44 Cl6 O45 109.8(14) . . ?
O70 Cl6 O172 134.5(19) . . ?
O44 Cl6 O172 117.3(16) . . ?
O45 Cl6 O172 75.7(17) . . ?
O701 Cl7 O702 119.1(18) . . ?
O701 Cl7 O703 121.0(19) . . ?
O702 Cl7 O703 35.6(14) . . ?
O701 Cl7 O704 100.3(16) . . ?
O702 Cl7 O704 129.2(17) . . ?
O703 Cl7 O704 138.0(17) . . ?
O701 Cl7 O705 78(2) . . ?
O702 Cl7 O705 87.1(19) . . ?
O703 Cl7 O705 56.8(18) . . ?
O704 Cl7 O705 134.6(17) . . ?
O505 Cl5 O503 74(2) . . ?
O505 Cl5 O501 95(3) . . ?
O503 Cl5 O501 104.7(19) . . ?
O505 Cl5 O502 133(3) . . ?
O503 Cl5 O502 139(2) . . ?
O501 Cl5 O502 101.6(16) . . ?
O505 Cl5 O504 113(3) . . ?
O503 Cl5 O504 40.2(17) . . ?
O501 Cl5 O504 111(2) . . ?
O502 Cl5 O504 101(2) . . ?
C174 N15 C173 153(2) . . ?
C174 N15 C175 114(2) . . ?
C173 N15 C175 92.5(18) . . ?
N13 C169 H16I 109.5 . . ?
N13 C169 H16J 109.5 . . ?
H16I C169 H16J 109.5 . . ?
N13 C169 H16K 109.5 . . ?
H16I C169 H16K 109.5 . . ?
H16J C169 H16K 109.5 . . ?
N15 C173 H17G 109.5 . . ?
N15 C173 H17H 109.5 . . ?
H17G C173 H17H 109.5 . . ?
N15 C173 H17I 109.5 . . ?
H17G C173 H17I 109.5 . . ?
H17H C173 H17I 109.5 . . ?
O43 C174 N15 158(3) . . ?
O43 C174 H174 101.0 . . ?
N15 C174 H174 101.0 . . ?
O1 C21 H21A 109.5 . . ?
O1 C21 H21B 109.5 . . ?
H21A C21 H21B 109.5 . . ?
O1 C21 H21C 109.5 . . ?
H21A C21 H21C 109.5 . . ?
H21B C21 H21C 109.5 . . ?
N15 C175 H17J 109.5 . . ?
N15 C175 H17K 109.5 . . ?
H17J C175 H17K 109.5 . . ?
N15 C175 H17L 109.5 . . ?
H17J C175 H17L 109.5 . . ?
H17K C175 H17L 109.5 . . ?
Cl6 O45 O172 55.4(18) . . ?
Cl5 O501 O505 37.3(15) . . ?
O504 O503 Cl5 82(3) . . ?
O504 O503 O505 125(4) . . ?
Cl5 O503 O505 45.4(18) . . ?
Cl6 O172 O45 48.9(16) . . ?
O103 O104 Cl1 69.6(11) . . ?
O703 O702 Cl7 76(3) . . ?
O601 O602 Cl2 80(2) . . ?
O601 O602 O603 154(3) . . ?
Cl2 O602 O603 78.1(18) . . ?
O503 O504 Cl5 58(3) . . ?
O702 O703 Cl7 69(3) . . ?
O702 O703 O705 125(4) . . ?
Cl7 O703 O705 69(2) . . ?
Cl5 O505 O503 60(2) . . ?
Cl5 O505 O501 47(2) . . ?
O503 O505 O501 79(3) . . ?
O703 O705 Cl7 54.1(17) . . ?
O9 C70B H70D 109.5 . . ?
O9 C70B H70E 109.5 . . ?
H70D C70B H70E 109.5 . . ?
O9 C70B H70F 109.5 . . ?
H70D C70B H70F 109.5 . . ?
H70E C70B H70F 109.5 . . ?
O17 C18A H18A 109.5 . . ?
O17 C18A H18B 109.5 . . ?
H18A C18A H18B 109.5 . . ?
O17 C18A H18C 109.5 . . ?
H18A C18A H18C 109.5 . . ?
H18B C18A H18C 109.5 . . ?
O17 C18B H18D 109.5 . . ?
O17 C18B H18E 109.5 . . ?
H18D C18B H18E 109.5 . . ?
O17 C18B H18F 109.5 . . ?
H18D C18B H18F 109.5 . . ?
H18E C18B H18F 109.5 . . ?

loop_
_geom_bond_atom_site_label_1
_geom_bond_atom_site_label_2
_geom_bond_distance
_geom_bond_site_symmetry_2
_geom_bond_publ_flag
Ag1 N4 2.135(8) . ?
Ag1 N1 2.311(10) . ?
Ag2 N6 2.107(6) . ?
Ag2 N2 2.140(7) . ?
Ag3 N5 2.131(9) . ?
Ag3 N3 2.189(8) . ?
Ag4 N10 2.154(6) . ?
Ag4 N7 2.200(6) . ?
Ag4 O42 2.580(13) . ?
Ag5 N11 2.132(7) . ?
Ag5 N9 2.171(10) . ?
Ag6 N12 2.134(7) . ?
Ag6 N8 2.151(7) . ?
Cl1 O102 1.38(2) . ?
Cl1 O105 1.395(14) . ?
Cl1 O106 1.435(18) . ?
Cl1 O104 1.475(16) . ?
Cl1 O103 1.601(17) . ?
Cl2 O602 1.27(2) . ?
Cl2 O605 1.40(3) . ?
Cl2 O604 1.429(10) . ?
Cl2 O601 1.52(2) . ?
Cl2 O603 1.65(3) . ?
Cl3 O304 1.397(16) . ?
Cl3 O302 1.430(14) . ?
Cl3 O303 1.453(18) . ?
Cl3 O301 1.47(2) . ?
Cl4 O404 1.313(16) . ?
Cl4 O401 1.303(17) . ?
Cl4 O403 1.350(18) . ?
Cl4 O402 1.430(14) . ?
O1 C3 1.37(2) . ?
O1 C21 1.69(6) . ?
O1 C4 2.01(5) . ?
O2 C22 1.14(3) . ?
O2 C4 1.427(17) . ?
O3 C10 1.406(13) . ?
O3 C28 1.569(14) . ?
O4 C11 1.354(11) . ?
O4 C29 1.400(12) . ?
O5 C17 1.398(11) . ?
O5 C35 1.569(13) . ?
O6 C18 1.312(13) . ?
O6 C36 1.551(15) . ?
O7 C44 1.443(15) . ?
O7 C63 1.507(15) . ?
O8 C64 1.276(12) . ?
O8 C45 1.443(12) . ?
O9 C51 1.469(12) . ?
O9 C70B 1.49(3) . ?
O9 C70A 1.775(16) . ?
O10 C71 1.283(13) . ?
O10 C52 1.427(12) . ?
O11 C58 1.440(10) . ?
O11 C77 1.508(12) . ?
O12 C59 1.432(9) . ?
O12 C78 1.514(11) . ?
O13 C86 1.278(11) . ?
O13 C104 1.505(14) . ?
O14 C87 1.383(11) . ?
O14 C105 1.424(14) . ?
O15 C93 1.367(11) . ?
O15 C111 1.375(15) . ?
O16 C94 1.426(13) . ?
O16 C112 1.525(17) . ?
O17 C18A 1.19(5) . ?
O17 C100 1.440(13) . ?
O17 C18B 2.22(12) . ?
O18 C119 1.361(16) . ?
O18 C101 1.432(12) . ?
O19 C146 1.393(12) . ?
O19 C127 1.453(10) . ?
O20 C128 1.396(9) . ?
O20 C147 1.482(11) . ?
O21 C153 1.312(11) . ?
O21 C134 1.404(10) . ?
O22 C154 1.353(11) . ?
O22 C135 1.371(11) . ?
O23 C160 1.388(12) . ?
O23 C141 1.432(9) . ?
O24 C142 1.346(11) . ?
O24 C161 1.477(12) . ?
O102 O103 1.35(2) . ?
O103 O104 1.322(18) . ?
O601 O602 1.10(2) . ?
O603 O602 1.34(3) . ?
O41 C167 1.386(18) . ?
O42 C170 1.31(2) . ?
N13 C169 1.34(2) . ?
N13 C168 1.28(3) . ?
N13 C167 1.40(2) . ?
N14 C170 1.21(2) . ?
N14 C171 1.39(3) . ?
N14 C172 1.68(3) . ?
C1 C2 1.3900 . ?
C1 C6 1.3900 . ?
C1 C441 1.58(2) . ?
C2 C3 1.3900 . ?
C2 H2 0.9500 . ?
C3 C4 1.3900 . ?
C4 C5 1.3900 . ?
C5 C6 1.3900 . ?
C5 H5 0.9500 . ?
C6 C7 1.4410 . ?
C7 C8 1.583(11) . ?
C7 H7A 0.9900 . ?
C7 H7B 0.9900 . ?
C8 C9 1.3900 . ?
C8 C13 1.3900 . ?
C9 C10 1.3900 . ?
C9 H9 0.9500 . ?
C10 C11 1.3900 . ?
C11 C12 1.3900 . ?
C12 C13 1.3900 . ?
C12 H12 0.9500 . ?
C13 C14 1.6529 . ?
C14 C15 1.449(12) . ?
C14 H14A 0.9900 . ?
C14 H14B 0.9900 . ?
C15 C16 1.3900 . ?
C15 C20 1.3900 . ?
C16 C17 1.3900 . ?
C16 H16 0.9500 . ?
C17 C18 1.3900 . ?
C18 C19 1.3900 . ?
C19 C20 1.3900 . ?
C19 H19 0.9500 . ?
C20 C441 1.565(18) . ?
C22 C23 1.624(13) . ?
C22 H22A 0.9900 . ?
C22 H22B 0.9900 . ?
C23 C24 1.3900 . ?
C23 C27 1.3900 . ?
C24 C25 1.3900 . ?
C24 H24 0.9500 . ?
C25 C26 1.3900 . ?
C25 H25 0.9500 . ?
C26 N1 1.3900 . ?
C26 H26 0.9500 . ?
N1 C27 1.3900 . ?
C27 H27 0.9500 . ?
C28 H28A 0.9800 . ?
C28 H28B 0.9800 . ?
C28 H28C 0.9800 . ?
C29 C30 1.494(10) . ?
C29 H29A 0.9900 . ?
C29 H29B 0.9900 . ?
C30 C31 1.3900 . ?
C30 C34 1.3900 . ?
C31 C32 1.3900 . ?
C31 H31 0.9500 . ?
C32 C33 1.3900 . ?
C32 H32 0.9500 . ?
C33 N2 1.3900 . ?
C33 H33 0.9500 . ?
N2 C34 1.3900 . ?
C34 H34 0.9500 . ?
C35 H35A 0.9800 . ?
C35 H35B 0.9800 . ?
C35 H35C 0.9800 . ?
C36 C37 1.511(17) . ?
C36 H36A 0.9900 . ?
C36 H36B 0.9900 . ?
C37 C38 1.3900 . ?
C37 C41 1.3900 . ?
C38 C39 1.3900 . ?
C38 H38 0.9500 . ?
C39 C40 1.3900 . ?
C39 H39 0.9500 . ?
C40 N3 1.3900 . ?
C40 H40 0.9500 . ?
N3 C41 1.3900 . ?
C41 H41 0.9500 . ?
C42 C43 1.3900 . ?
C42 C47 1.3900 . ?
C42 C62 1.497(9) . ?
C43 C44 1.3900 . ?
C43 H43 0.9500 . ?
C44 C45 1.3900 . ?
C45 C46 1.3900 . ?
C46 C47 1.3900 . ?
C46 H46 0.9500 . ?
C47 C48 1.5728 . ?
C48 C49 1.530(11) . ?
C48 H48A 0.9900 . ?
C48 H48B 0.9900 . ?
C49 C50 1.3900 . ?
C49 C54 1.3900 . ?
C50 C51 1.3900 . ?
C50 H50 0.9500 . ?
C51 C52 1.3900 . ?
C52 C53 1.3900 . ?
C53 C54 1.3900 . ?
C53 H53 0.9500 . ?
C54 C55 1.6820 . ?
C55 C56 1.661(11) . ?
C55 H55A 0.9900 . ?
C55 H55B 0.9900 . ?
C56 C57 1.3900 . ?
C56 C61 1.3900 . ?
C57 C58 1.3900 . ?
C57 H57 0.9500 . ?
C58 C59 1.3900 . ?
C59 C60 1.3900 . ?
C60 C61 1.3900 . ?
C60 H60 0.9500 . ?
C61 C62 1.4654 . ?
C62 H62A 0.9900 . ?
C62 H62B 0.9900 . ?
C63 H63A 0.9800 . ?
C63 H63B 0.9800 . ?
C63 H63C 0.9800 . ?
C64 C65 1.477(10) . ?
C64 H64A 0.9900 . ?
C64 H64B 0.9900 . ?
C65 C66 1.3900 . ?
C65 C69 1.3900 . ?
C66 C67 1.3900 . ?
C66 H66 0.9500 . ?
C67 C68 1.3900 . ?
C67 H67 0.9500 . ?
C68 N4 1.3900 . ?
C68 H68 0.9500 . ?
N4 C69 1.3900 . ?
C69 H69 0.9500 . ?
C70A H70A 0.9800 . ?
C70A H70B 0.9800 . ?
C70A H70C 0.9800 . ?
C71 C72 1.495(13) . ?
C71 H71A 0.9900 . ?
C71 H71B 0.9900 . ?
C72 C73 1.3900 . ?
C72 C76 1.3900 . ?
C73 C74 1.3900 . ?
C73 H73 0.9500 . ?
C74 C75 1.3900 . ?
C74 H74 0.9500 . ?
C75 N5 1.3900 . ?
C75 H75 0.9500 . ?
N5 C76 1.3900 . ?
C76 H76 0.9500 . ?
C77 H77A 0.9800 . ?
C77 H77B 0.9800 . ?
C77 H77C 0.9800 . ?
C78 C79 1.534(13) . ?
C78 H78A 0.9900 . ?
C78 H78B 0.9900 . ?
C79 C80 1.3900 . ?
C79 C83 1.3900 . ?
C80 C81 1.3900 . ?
C80 H80 0.9500 . ?
C81 C82 1.3900 . ?
C81 H81 0.9500 . ?
C82 N6 1.3900 . ?
C82 H82 0.9500 . ?
N6 C83 1.3900 . ?
C83 H83 0.9500 . ?
C84 C85 1.3900 . ?
C84 C89 1.3900 . ?
C84 C999 1.578(12) . ?
C85 C86 1.3900 . ?
C85 H85 0.9500 . ?
C86 C87 1.3900 . ?
C87 C88 1.3900 . ?
C88 C89 1.3900 . ?
C88 H88 0.9500 . ?
C89 C90 1.6261 . ?
C90 C91 1.558(12) . ?
C90 H90A 0.9900 . ?
C90 H90B 0.9900 . ?
C91 C92 1.3900 . ?
C91 C96 1.3900 . ?
C92 C93 1.3900 . ?
C92 H92 0.9500 . ?
C93 C94 1.3900 . ?
C94 C95 1.3900 . ?
C95 C96 1.3900 . ?
C95 H95 0.9500 . ?
C96 C97 1.5599 . ?
C97 C98 1.547(12) . ?
C97 H97A 0.9900 . ?
C97 H97B 0.9900 . ?
C98 C99 1.3900 . ?
C98 C103 1.3900 . ?
C99 C100 1.3900 . ?
C99 H99 0.9500 . ?
C100 C101 1.3900 . ?
C101 C102 1.3900 . ?
C102 C103 1.3900 . ?
C102 H102 0.9500 . ?
C103 C999 1.428(13) . ?
C104 H10A 0.9800 . ?
C104 H10B 0.9800 . ?
C104 H10C 0.9800 . ?
C105 C106 1.468(9) . ?
C105 H10D 0.9900 . ?
C105 H10E 0.9900 . ?
C106 C107 1.3900 . ?
C106 C110 1.3900 . ?
C107 C108 1.3900 . ?
C107 H107 0.9500 . ?
C108 C109 1.3900 . ?
C108 H108 0.9500 . ?
C109 N7 1.3900 . ?
C109 H109 0.9500 . ?
N7 C110 1.3900 . ?
C110 H110 0.9500 . ?
C111 H11A 0.9800 . ?
C111 H11B 0.9800 . ?
C111 H11C 0.9800 . ?
C112 C113 1.529(15) . ?
C112 H11D 0.9900 . ?
C112 H11E 0.9900 . ?
C113 C114 1.3900 . ?
C113 C117 1.3900 . ?
C114 C115 1.3900 . ?
C114 H114 0.9500 . ?
C115 C116 1.3900 . ?
C115 H115 0.9500 . ?
C116 N8 1.3900 . ?
C116 H116 0.9500 . ?
N8 C117 1.3900 . ?
C117 H117 0.9500 . ?
C119 C120 1.516(19) . ?
C119 H11F 0.9900 . ?
C119 H11G 0.9900 . ?
C120 C121 1.3900 . ?
C120 C124 1.3900 . ?
C121 C122 1.3900 . ?
C121 H121 0.9500 . ?
C122 C123 1.3900 . ?
C122 H122 0.9500 . ?
C123 N9 1.3900 . ?
C123 H123 0.9500 . ?
N9 C124 1.3900 . ?
C124 H124 0.9500 . ?
C125 C126 1.3900 . ?
C125 C130 1.3900 . ?
C125 C145 1.602(8) . ?
C126 C127 1.3900 . ?
C126 H126 0.9500 . ?
C127 C128 1.3900 . ?
C128 C129 1.3900 . ?
C129 C130 1.3900 . ?
C129 H129 0.9500 . ?
C130 C131 1.5436 . ?
C131 C132 1.600(11) . ?
C131 H13A 0.9900 . ?
C131 H13B 0.9900 . ?
C132 C133 1.3900 . ?
C132 C137 1.3900 . ?
C133 C134 1.3900 . ?
C133 H133 0.9500 . ?
C134 C135 1.3900 . ?
C135 C136 1.3900 . ?
C136 C137 1.3900 . ?
C136 H136 0.9500 . ?
C137 C138 1.5346 . ?
C138 C139 1.500(10) . ?
C138 H13C 0.9900 . ?
C138 H13D 0.9900 . ?
C139 C140 1.3900 . ?
C139 C144 1.3900 . ?
C140 C141 1.3900 . ?
C140 H140 0.9500 . ?
C141 C142 1.3900 . ?
C142 C143 1.3900 . ?
C143 C144 1.3900 . ?
C143 H143 0.9500 . ?
C144 C145 1.5896 . ?
C145 H14C 0.9900 . ?
C145 H14D 0.9900 . ?
C146 H14E 0.9800 . ?
C146 H14F 0.9800 . ?
C146 H14G 0.9800 . ?
C147 C148 1.501(9) . ?
C147 H14H 0.9900 . ?
C147 H14I 0.9900 . ?
C148 C149 1.3900 . ?
C148 C152 1.3900 . ?
C149 C150 1.3900 . ?
C149 H149 0.9500 . ?
C150 C151 1.3900 . ?
C150 H150 0.9500 . ?
C151 N10 1.3900 . ?
C151 H151 0.9500 . ?
N10 C152 1.3900 . ?
C152 H152 0.9500 . ?
C153 H15A 0.9800 . ?
C153 H15B 0.9800 . ?
C153 H15C 0.9800 . ?
C154 C155 1.506(12) . ?
C154 H15D 0.9900 . ?
C154 H15E 0.9900 . ?
C155 C156 1.3900 . ?
C155 C159 1.3900 . ?
C156 C157 1.3900 . ?
C156 H156 0.9500 . ?
C157 C158 1.3900 . ?
C157 H157 0.9500 . ?
C158 N11 1.3900 . ?
C158 H158 0.9500 . ?
N11 C159 1.3900 . ?
C159 H159 0.9500 . ?
C160 H16A 0.9800 . ?
C160 H16B 0.9800 . ?
C160 H16C 0.9800 . ?
C161 C162 1.368(12) . ?
C161 H16D 0.9900 . ?
C161 H16E 0.9900 . ?
C162 C163 1.3900 . ?
C162 C166 1.3900 . ?
C163 C164 1.3900 . ?
C163 H163 0.9500 . ?
C164 C165 1.3900 . ?
C164 H164 0.9500 . ?
C165 N12 1.3900 . ?
C165 H165 0.9500 . ?
N12 C166 1.3900 . ?
C166 H166 0.9500 . ?
C167 H167 0.9500 . ?
C168 H16F 0.9800 . ?
C168 H16G 0.9800 . ?
C168 H16H 0.9800 . ?
C170 H170 0.9500 . ?
C171 H17A 0.9800 . ?
C171 H17B 0.9800 . ?
C171 H17C 0.9800 . ?
C172 H17D 0.9800 . ?
C172 H17E 0.9800 . ?
C172 H17F 0.9800 . ?
C441 H44A 0.9900 . ?
C441 H44B 0.9900 . ?
C999 H99A 0.9900 . ?
C999 H99B 0.9900 . ?
Cl6 O70 1.35(3) . ?
Cl6 O44 1.452(11) . ?
Cl6 O45 1.45(3) . ?
Cl6 O172 1.59(4) . ?
Cl7 O701 1.39(3) . ?
Cl7 O702 1.52(3) . ?
Cl7 O703 1.58(3) . ?
Cl7 O704 1.83(3) . ?
Cl7 O705 1.82(4) . ?
Cl5 O505 1.05(4) . ?
Cl5 O503 1.29(3) . ?
Cl5 O501 1.28(3) . ?
Cl5 O502 1.33(2) . ?
Cl5 O504 1.51(4) . ?
N15 C174 1.14(3) . ?
N15 C173 1.37(3) . ?
N15 C175 1.61(3) . ?
C169 H16I 0.9800 . ?
C169 H16J 0.9800 . ?
C169 H16K 0.9800 . ?
O43 C174 1.15(3) . ?
C173 H17G 0.9800 . ?
C173 H17H 0.9800 . ?
C173 H17I 0.9800 . ?
C174 H174 0.9500 . ?
C21 H21A 0.9800 . ?
C21 H21B 0.9800 . ?
C21 H21C 0.9800 . ?
C175 H17J 0.9800 . ?
C175 H17K 0.9800 . ?
C175 H17L 0.9800 . ?
O45 O172 1.87(4) . ?
O501 O505 1.73(5) . ?
O503 O504 0.98(4) . ?
O503 O505 1.43(4) . ?
O702 O703 0.95(4) . ?
O703 O705 1.63(5) . ?
C70B H70D 0.9800 . ?
C70B H70E 0.9800 . ?
C70B H70F 0.9800 . ?
C18A H18A 0.9800 . ?
C18A H18B 0.9800 . ?
C18A H18C 0.9800 . ?
C18B H18D 0.9800 . ?
C18B H18E 0.9800 . ?
C18B H18F 0.9800 . ?

loop_
_platon_squeeze_void_nr
_platon_squeeze_void_average_x
_platon_squeeze_void_average_y
_platon_squeeze_void_average_z
_platon_squeeze_void_volume
_platon_squeeze_void_count_electrons
_platon_squeeze_void_content
1 0.057 0.797 0.088 9101 1298 ' '
